data_4505132
loop_
_publ_author_name
'Litvinov, Aleksey L.'
'Konarev, Dmitri V.'
'Kovalevsky, Andrey Yu.'
'Neretin, Ivan S.'
'Coppens, Philip'
'Lyubovskaya, Rimma N.'

_publ_section_title
;
 [60]Fullerene Complexes with Supramolecular Zinc Tetraphenylporphyrin
 Assemblies:&#x2009; Synthesis, Crystal Structures, and Optical Properties
;
_journal_issue 5
_journal_name_full 'Crystal Growth &amp; Design'
_journal_page_first 1807
_journal_paper_doi 10.1021/cg050095m
_journal_volume 5
_journal_year 2005
_chemical_formula_sum 'C246 H96 N10 Zn2'
_chemical_formula_weight 3322.07
_chemical_melting_point ?
_chemical_name_common '[(ZnTPP)2BPy]C60-C7H8'
_chemical_name_systematic
; 
 ? 
;
_space_group_IT_number 14
_symmetry_cell_setting monoclinic
_symmetry_space_group_name_Hall '-P 2ybc'
_symmetry_space_group_name_H-M 'P 1 21/c 1'
_atom_sites_solution_hydrogens difmap
_atom_sites_solution_primary direct
_atom_sites_solution_secondary difmap
_audit_creation_method SHELXL-97
_cell_angle_alpha 90.00
_cell_angle_beta 92.042(4)
_cell_angle_gamma 90.00
_cell_formula_units_Z 4
_cell_length_a 13.2310(13)
_cell_length_b 49.036(5)
_cell_length_c 23.027(2)
_cell_measurement_reflns_used 467
_cell_measurement_temperature 90(1)
_cell_measurement_theta_max 24
_cell_measurement_theta_min 2
_cell_volume 14930(2)
_computing_cell_refinement 'Bruker SMART'
_computing_data_collection 'Bruker SMART'
_computing_data_reduction 'Bruker SHELXTL'
_computing_molecular_graphics 'Bruker SHELXTL'
_computing_publication_material 'Bruker SHELXTL'
_computing_structure_refinement 'SHELXL-97 (Sheldrick, 1997)'
_computing_structure_solution 'SHELXS-97 (Sheldrick, 1990)'
_diffrn_ambient_temperature 90(1)
_diffrn_measured_fraction_theta_full 0.974
_diffrn_measured_fraction_theta_max 0.974
_diffrn_measurement_device_type 'CCD area detector'
_diffrn_measurement_method 'phi and omega scans'
_diffrn_radiation_monochromator graphite
_diffrn_radiation_source 'rotating anode'
_diffrn_radiation_type MoK\a
_diffrn_radiation_wavelength 0.71073
_diffrn_reflns_av_R_equivalents 0.2393
_diffrn_reflns_av_sigmaI/netI 0.2091
_diffrn_reflns_limit_h_max 14
_diffrn_reflns_limit_h_min -15
_diffrn_reflns_limit_k_max 58
_diffrn_reflns_limit_k_min -58
_diffrn_reflns_limit_l_max 27
_diffrn_reflns_limit_l_min -27
_diffrn_reflns_number 154110
_diffrn_reflns_theta_full 25.25
_diffrn_reflns_theta_max 25.25
_diffrn_reflns_theta_min 1.53
_exptl_absorpt_coefficient_mu 0.397
_exptl_absorpt_correction_T_max 0.9960
_exptl_absorpt_correction_T_min 0.8575
_exptl_absorpt_correction_type 'empirical SADABS'
_exptl_crystal_colour black
_exptl_crystal_density_diffrn 1.478
_exptl_crystal_density_method 'not measured'
_exptl_crystal_description plate
_exptl_crystal_F_000 6808
_exptl_crystal_size_max 0.40
_exptl_crystal_size_mid 0.05
_exptl_crystal_size_min 0.01
_refine_diff_density_max 1.318
_refine_diff_density_min -1.225
_refine_diff_density_rms 0.117
_refine_ls_extinction_coef 0.00062(9)
_refine_ls_extinction_expression Fc^*^=kFc[1+0.001xFc^2^\l^3^/sin(2\q)]^-1/4^
_refine_ls_extinction_method SHELXL
_refine_ls_goodness_of_fit_ref 0.902
_refine_ls_hydrogen_treatment 'riding model or ideal CH3 groups'
_refine_ls_matrix_type fullcycle
_refine_ls_number_parameters 2217
_refine_ls_number_reflns 26324
_refine_ls_number_restraints 84
_refine_ls_restrained_S_all 0.902
_refine_ls_R_factor_all 0.2260
_refine_ls_R_factor_gt 0.1112
_refine_ls_shift/su_max 0.002
_refine_ls_shift/su_mean <0.001
_refine_ls_structure_factor_coef Fsqd
_refine_ls_weighting_details 'calc w=1/[\s^2^(Fo^2^)+(0.1825P)^2^+0.0000P] where P=(Fo^2^+2Fc^2^)/3'
_refine_ls_weighting_scheme calc
_refine_ls_wR_factor_gt 0.2706
_refine_ls_wR_factor_ref 0.3349
_reflns_number_gt 10038
_reflns_number_total 26324
_reflns_threshold_expression >2sigma(I)
_cod_data_source_file cg050095msi20050315_045306.cif
_cod_data_source_block zntppbpyc60
_cod_depositor_comments
;
The following automatic conversions were performed:

'_chemical_melting_point' value 'not measured' was changed to '?' -
the value is undefined or not given.

'_symmetry_cell_setting' value
'Monoclinic' changed to 'monoclinic' according to
/home/saulius/struct/CIF-dictionaries/cif_core.dic dictionary named
'cif_core.dic' version 2.4.1 from 2010-06-29.

Automatic conversion script
Id: cif_fix_values 1715 2011-07-08 13:25:40Z adriana 
;
_cod_original_cell_volume 14930(3)
_cod_original_sg_symbol_H-M P2(1)/c
_cod_database_code 4505132

loop_
_symmetry_equiv_pos_as_xyz
'x, y, z'
'-x, y+1/2, -z+1/2'
'-x, -y, -z'
'x, -y-1/2, z-1/2'

loop_
_atom_site_label
_atom_site_type_symbol
_atom_site_fract_x
_atom_site_fract_y
_atom_site_fract_z
_atom_site_U_iso_or_equiv
_atom_site_adp_type
_atom_site_occupancy
_atom_site_symmetry_multiplicity
_atom_site_calc_flag
_atom_site_refinement_flags
Zn1 Zn 0.46908(7) 1.207143(18) 0.26045(4) 0.0321(3) Uani 1 1 d .
Zn2 Zn 0.50252(7) 0.975491(17) 0.24817(4) 0.0232(2) Uani 1 1 d .
N1 N 0.6172(5) 1.21282(13) 0.2427(3) 0.0284(16) Uani 1 1 d U
N2 N 0.5068(5) 1.21109(13) 0.3487(3) 0.0299(16) Uani 1 1 d .
N3 N 0.3217(5) 1.21399(12) 0.2805(3) 0.0330(17) Uani 1 1 d .
N4 N 0.4313(5) 1.21413(12) 0.1739(3) 0.0301(16) Uani 1 1 d .
N5 N 0.4706(5) 1.16354(12) 0.2574(3) 0.0310(16) Uani 1 1 d .
N6 N 0.5002(5) 1.01906(12) 0.2488(3) 0.0261(14) Uani 1 1 d .
N7 N 0.6555(4) 0.96953(12) 0.2379(2) 0.0229(14) Uani 1 1 d .
N8 N 0.5290(4) 0.96971(12) 0.3346(2) 0.0221(15) Uani 1 1 d .
N9 N 0.3482(4) 0.96999(12) 0.2587(2) 0.0219(14) Uani 1 1 d .
N10 N 0.4752(4) 0.96975(11) 0.1614(2) 0.0211(14) Uani 1 1 d .
C1 C 0.6596(6) 1.21293(16) 0.1873(4) 0.034(2) Uani 1 1 d .
C2 C 0.7675(6) 1.21610(16) 0.1930(4) 0.035(2) Uani 1 1 d .
H2A H 0.8140 1.2168 0.1625 0.042 Uiso 1 1 calc R
C3 C 0.7890(7) 1.21782(16) 0.2499(4) 0.036(2) Uani 1 1 d .
H3A H 0.8548 1.2201 0.2672 0.043 Uiso 1 1 calc R
C4 C 0.6988(6) 1.21578(15) 0.2803(3) 0.0303(19) Uani 1 1 d .
C5 C 0.6915(6) 1.21554(15) 0.3423(3) 0.0285(19) Uani 1 1 d U
C6 C 0.6034(6) 1.21295(15) 0.3732(3) 0.032(2) Uani 1 1 d .
C7 C 0.5976(7) 1.21285(16) 0.4362(4) 0.038(2) Uani 1 1 d .
H7A H 0.6530 1.2143 0.4634 0.046 Uiso 1 1 calc R
C8 C 0.4997(6) 1.21031(16) 0.4491(4) 0.034(2) Uani 1 1 d .
H8A H 0.4729 1.2092 0.4867 0.041 Uiso 1 1 calc R
C9 C 0.4436(6) 1.20957(16) 0.3943(3) 0.031(2) Uani 1 1 d .
C10 C 0.3384(6) 1.20941(15) 0.3870(3) 0.032(2) Uani 1 1 d .
C11 C 0.2820(6) 1.21228(16) 0.3340(3) 0.031(2) Uani 1 1 d .
C12 C 0.1722(6) 1.21628(18) 0.3299(4) 0.041(2) Uani 1 1 d .
H12A H 0.1270 1.2159 0.3610 0.049 Uiso 1 1 calc R
C13 C 0.1481(6) 1.22066(16) 0.2735(4) 0.036(2) Uani 1 1 d .
H13A H 0.0823 1.2241 0.2574 0.044 Uiso 1 1 calc R
C14 C 0.2400(7) 1.21917(15) 0.2419(3) 0.034(2) Uani 1 1 d .
C15 C 0.2469(7) 1.22094(16) 0.1807(4) 0.040(2) Uani 1 1 d .
C16 C 0.3340(7) 1.21766(17) 0.1494(4) 0.043(2) Uani 1 1 d .
C17 C 0.3408(7) 1.21965(16) 0.0875(4) 0.041(2) Uani 1 1 d .
H17A H 0.2861 1.2223 0.0602 0.049 Uiso 1 1 calc R
C18 C 0.4396(7) 1.21700(16) 0.0750(4) 0.039(2) Uani 1 1 d .
H18A H 0.4666 1.2174 0.0374 0.047 Uiso 1 1 calc R
C19 C 0.4958(7) 1.21349(15) 0.1284(3) 0.033(2) Uani 1 1 d .
C20 C 0.6013(6) 1.21196(16) 0.1351(3) 0.034(2) Uani 1 1 d .
C21 C 0.6619(6) 1.20903(17) 0.0815(4) 0.036(2) Uani 1 1 d .
C22 C 0.6681(7) 1.22957(17) 0.0398(4) 0.041(2) Uani 1 1 d .
H22A H 0.6305 1.2459 0.0443 0.049 Uiso 1 1 calc R
C23 C 0.7272(7) 1.22667(18) -0.0075(4) 0.044(2) Uani 1 1 d .
H23A H 0.7327 1.2412 -0.0345 0.053 Uiso 1 1 calc R
C24 C 0.7788(7) 1.2025(2) -0.0158(4) 0.046(3) Uani 1 1 d .
H24A H 0.8174 1.2001 -0.0495 0.056 Uiso 1 1 calc R
C25 C 0.7743(7) 1.18176(18) 0.0250(4) 0.040(2) Uani 1 1 d .
H25A H 0.8118 1.1654 0.0202 0.048 Uiso 1 1 calc R
C26 C 0.7167(7) 1.18488(18) 0.0713(4) 0.044(2) Uani 1 1 d .
H26A H 0.7126 1.1703 0.0982 0.053 Uiso 1 1 calc R
C27 C 0.7903(6) 1.21911(17) 0.3759(3) 0.034(2) Uani 1 1 d .
C28 C 0.8291(6) 1.19816(19) 0.4103(4) 0.041(2) Uani 1 1 d .
H28A H 0.7940 1.1813 0.4117 0.049 Uiso 1 1 calc R
C29 C 0.9202(7) 1.20149(19) 0.4433(4) 0.042(2) Uani 1 1 d .
H29A H 0.9460 1.1870 0.4669 0.051 Uiso 1 1 calc R
C30 C 0.9710(6) 1.22575(19) 0.4410(4) 0.044(2) Uani 1 1 d .
H30A H 1.0322 1.2282 0.4633 0.053 Uiso 1 1 calc R
C31 C 0.9345(6) 1.24631(19) 0.4072(4) 0.044(2) Uani 1 1 d .
H31A H 0.9699 1.2632 0.4064 0.053 Uiso 1 1 calc R
C32 C 0.8441(6) 1.24300(18) 0.3728(4) 0.042(2) Uani 1 1 d .
H32A H 0.8208 1.2573 0.3478 0.050 Uiso 1 1 calc R
C33 C 0.2780(6) 1.20491(16) 0.4405(3) 0.032(2) Uani 1 1 d .
C34 C 0.2728(6) 1.22364(17) 0.4847(4) 0.039(2) Uani 1 1 d .
H34A H 0.3076 1.2405 0.4813 0.046 Uiso 1 1 calc R
C35 C 0.2195(6) 1.21886(19) 0.5332(4) 0.044(2) Uani 1 1 d .
H35A H 0.2179 1.2323 0.5630 0.053 Uiso 1 1 calc R
C36 C 0.1678(6) 1.19467(19) 0.5392(4) 0.042(2) Uani 1 1 d .
H36A H 0.1311 1.1915 0.5733 0.051 Uiso 1 1 calc R
C37 C 0.1687(7) 1.17520(17) 0.4971(4) 0.040(2) Uani 1 1 d .
H37A H 0.1323 1.1586 0.5008 0.048 Uiso 1 1 calc R
C38 C 0.2254(6) 1.18051(18) 0.4476(4) 0.040(2) Uani 1 1 d .
H38A H 0.2279 1.1670 0.4181 0.048 Uiso 1 1 calc R
C39 C 0.1497(6) 1.22774(18) 0.1484(4) 0.042(2) Uani 1 1 d .
C40 C 0.1084(7) 1.2090(2) 0.1065(4) 0.059(3) Uani 1 1 d .
H40A H 0.1420 1.1923 0.0989 0.070 Uiso 1 1 calc R
C41 C 0.0168(8) 1.2157(3) 0.0764(4) 0.068(4) Uani 1 1 d .
H41A H -0.0112 1.2035 0.0480 0.081 Uiso 1 1 calc R
C42 C -0.0325(8) 1.2398(3) 0.0881(5) 0.071(4) Uani 1 1 d .
H42A H -0.0948 1.2440 0.0682 0.085 Uiso 1 1 calc R
C43 C 0.0068(8) 1.2576(2) 0.1274(5) 0.067(4) Uani 1 1 d .
H43A H -0.0271 1.2743 0.1339 0.080 Uiso 1 1 calc R
C44 C 0.0985(7) 1.2518(2) 0.1597(4) 0.054(3) Uani 1 1 d .
H44A H 0.1240 1.2641 0.1884 0.065 Uiso 1 1 calc R
C45 C 0.4620(6) 1.14846(16) 0.3042(4) 0.034(2) Uani 1 1 d .
H45A H 0.4516 1.1575 0.3400 0.041 Uiso 1 1 calc R
C46 C 0.4673(6) 1.12022(15) 0.3044(3) 0.033(2) Uani 1 1 d .
H46A H 0.4601 1.1104 0.3395 0.039 Uiso 1 1 calc R
C47 C 0.4835(5) 1.10634(15) 0.2524(3) 0.0254(18) Uani 1 1 d .
C48 C 0.4914(6) 1.12236(17) 0.2030(3) 0.037(2) Uani 1 1 d .
H48A H 0.5012 1.1140 0.1664 0.044 Uiso 1 1 calc R
C49 C 0.4852(7) 1.14979(17) 0.2071(4) 0.041(2) Uani 1 1 d .
H49A H 0.4916 1.1602 0.1726 0.050 Uiso 1 1 calc R
C50 C 0.5107(6) 1.03348(16) 0.2992(3) 0.035(2) Uani 1 1 d .
H50A H 0.5230 1.0238 0.3344 0.042 Uiso 1 1 calc R
C51 C 0.5046(6) 1.06069(16) 0.3014(3) 0.035(2) Uani 1 1 d .
H51A H 0.5116 1.0697 0.3378 0.041 Uiso 1 1 calc R
C52 C 0.4879(5) 1.07629(15) 0.2504(3) 0.0268(18) Uani 1 1 d .
C53 C 0.4783(6) 1.06184(15) 0.1993(3) 0.031(2) Uani 1 1 d .
H53A H 0.4666 1.0711 0.1635 0.038 Uiso 1 1 calc R
C54 C 0.4858(6) 1.03400(16) 0.2003(3) 0.032(2) Uani 1 1 d .
H54A H 0.4803 1.0246 0.1643 0.039 Uiso 1 1 calc R
C55 C 0.7006(5) 0.96871(16) 0.1845(3) 0.0273(19) Uani 1 1 d .
C56 C 0.8083(6) 0.96243(16) 0.1939(3) 0.0261(18) Uani 1 1 d .
H56A H 0.8574 0.9615 0.1649 0.031 Uiso 1 1 calc R
C57 C 0.8248(6) 0.95826(15) 0.2501(3) 0.030(2) Uani 1 1 d .
H57A H 0.8872 0.9530 0.2685 0.036 Uiso 1 1 calc R
C58 C 0.7296(6) 0.96318(16) 0.2792(3) 0.0251(18) Uani 1 1 d .
C59 C 0.7130(6) 0.96203(15) 0.3392(3) 0.0253(18) Uani 1 1 d .
C60 C 0.6222(6) 0.96764(15) 0.3654(3) 0.0271(19) Uani 1 1 d .
C61 C 0.6069(6) 0.97189(16) 0.4255(3) 0.0309(19) Uani 1 1 d .
H61A H 0.6581 0.9720 0.4555 0.037 Uiso 1 1 calc R
C62 C 0.5081(5) 0.97567(15) 0.4328(3) 0.0257(18) Uani 1 1 d U
H62A H 0.4766 0.9789 0.4686 0.031 Uiso 1 1 calc R
C63 C 0.4581(6) 0.97386(14) 0.3761(3) 0.0263(18) Uani 1 1 d .
C64 C 0.3532(6) 0.97410(15) 0.3653(3) 0.0258(18) Uani 1 1 d .
C65 C 0.3034(5) 0.97070(14) 0.3114(3) 0.0238(17) Uani 1 1 d .
C66 C 0.1959(6) 0.96462(15) 0.3028(3) 0.0279(19) Uani 1 1 d .
H66A H 0.1466 0.9638 0.3317 0.033 Uiso 1 1 calc R
C67 C 0.1812(6) 0.96044(16) 0.2457(3) 0.0284(19) Uani 1 1 d .
H67A H 0.1189 0.9555 0.2268 0.034 Uiso 1 1 calc R
C68 C 0.2727(5) 0.96452(15) 0.2184(3) 0.0227(17) Uani 1 1 d .
C69 C 0.2907(5) 0.96302(15) 0.1583(3) 0.0230(17) Uani 1 1 d .
C70 C 0.3821(6) 0.96805(15) 0.1316(3) 0.0245(18) Uani 1 1 d .
C71 C 0.3972(6) 0.97108(16) 0.0703(3) 0.0302(19) Uani 1 1 d .
H71A H 0.3460 0.9705 0.0403 0.036 Uiso 1 1 calc R
C72 C 0.4975(6) 0.97500(16) 0.0631(3) 0.0305(19) Uani 1 1 d .
H72A H 0.5290 0.9784 0.0273 0.037 Uiso 1 1 calc R
C73 C 0.5473(6) 0.97309(15) 0.1196(3) 0.0259(18) Uani 1 1 d .
C74 C 0.6511(6) 0.97290(15) 0.1308(3) 0.0258(18) Uani 1 1 d .
C75 C 0.7161(6) 0.97578(16) 0.0792(3) 0.0288(19) Uani 1 1 d .
C76 C 0.7305(6) 0.95368(17) 0.0421(4) 0.035(2) Uani 1 1 d .
H76A H 0.6997 0.9366 0.0498 0.042 Uiso 1 1 calc R
C77 C 0.7894(6) 0.95661(18) -0.0059(4) 0.037(2) Uani 1 1 d .
H77A H 0.7991 0.9415 -0.0309 0.045 Uiso 1 1 calc R
C78 C 0.8344(6) 0.98135(18) -0.0177(4) 0.039(2) Uani 1 1 d .
H78A H 0.8750 0.9832 -0.0507 0.047 Uiso 1 1 calc R
C79 C 0.8205(6) 1.00283(17) 0.0180(3) 0.032(2) Uani 1 1 d .
H79A H 0.8510 1.0199 0.0100 0.039 Uiso 1 1 calc R
C80 C 0.7612(6) 0.99996(16) 0.0665(3) 0.0279(19) Uani 1 1 d .
H80A H 0.7521 1.0152 0.0913 0.034 Uiso 1 1 calc R
C81 C 0.8006(6) 0.95464(15) 0.3790(3) 0.0282(19) Uani 1 1 d .
C82 C 0.8914(6) 0.96881(16) 0.3805(3) 0.032(2) Uani 1 1 d .
H82A H 0.8993 0.9842 0.3560 0.039 Uiso 1 1 calc R
C83 C 0.9706(6) 0.96075(17) 0.4176(3) 0.033(2) Uani 1 1 d .
H83A H 1.0324 0.9706 0.4183 0.040 Uiso 1 1 calc R
C84 C 0.9603(6) 0.93853(18) 0.4534(4) 0.037(2) Uani 1 1 d .
H84A H 1.0151 0.9329 0.4784 0.045 Uiso 1 1 calc R
C85 C 0.8711(6) 0.92453(16) 0.4529(3) 0.032(2) Uani 1 1 d .
H85A H 0.8634 0.9094 0.4781 0.039 Uiso 1 1 calc R
C86 C 0.7916(6) 0.93238(16) 0.4156(3) 0.0303(19) Uani 1 1 d .
H86A H 0.7301 0.9224 0.4152 0.036 Uiso 1 1 calc R
C87 C 0.2894(6) 0.97693(16) 0.4171(3) 0.0265(18) Uani 1 1 d .
C88 C 0.2376(6) 1.00174(16) 0.4272(3) 0.0274(19) Uani 1 1 d .
H88A H 0.2424 1.0164 0.4005 0.033 Uiso 1 1 calc R
C89 C 0.1805(6) 1.00471(16) 0.4758(4) 0.031(2) Uani 1 1 d .
H89A H 0.1472 1.0215 0.4826 0.038 Uiso 1 1 calc R
C90 C 0.1714(6) 0.98355(17) 0.5142(4) 0.035(2) Uani 1 1 d .
H90A H 0.1310 0.9856 0.5471 0.041 Uiso 1 1 calc R
C91 C 0.2219(6) 0.95878(17) 0.5048(4) 0.034(2) Uani 1 1 d .
H91A H 0.2168 0.9442 0.5317 0.040 Uiso 1 1 calc R
C92 C 0.2789(6) 0.95582(16) 0.4562(3) 0.032(2) Uani 1 1 d .
H92A H 0.3115 0.9389 0.4494 0.038 Uiso 1 1 calc R
C93 C 0.2025(6) 0.95487(15) 0.1182(3) 0.0277(19) Uani 1 1 d .
C94 C 0.2145(6) 0.93238(17) 0.0808(3) 0.033(2) Uani 1 1 d .
H94A H 0.2784 0.9236 0.0800 0.040 Uiso 1 1 calc R
C95 C 0.1355(6) 0.92275(18) 0.0450(3) 0.038(2) Uani 1 1 d .
H95A H 0.1444 0.9074 0.0204 0.046 Uiso 1 1 calc R
C96 C 0.0440(7) 0.93610(19) 0.0464(4) 0.043(2) Uani 1 1 d .
H96A H -0.0110 0.9298 0.0223 0.052 Uiso 1 1 calc R
C97 C 0.0299(6) 0.95847(18) 0.0821(3) 0.038(2) Uani 1 1 d .
H97A H -0.0338 0.9674 0.0826 0.046 Uiso 1 1 calc R
C98 C 0.1114(6) 0.96775(17) 0.1174(3) 0.032(2) Uani 1 1 d .
H98A H 0.1028 0.9833 0.1413 0.038 Uiso 1 1 calc R
C99 C 0.6028(11) 1.1229(3) 0.8723(7) 0.130(7) Uani 1 1 d D
C100 C 0.4521(12) 1.1497(4) 0.6024(6) 0.131(7) Uani 1 1 d D
C101 C 0.5032(10) 1.1136(3) 0.8697(7) 0.121(7) Uani 1 1 d D
C102 C 0.6540(10) 1.1942(2) 0.6581(5) 0.094(5) Uani 1 1 d D
C103 C 0.3425(10) 1.1248(2) 0.8487(6) 0.104(5) Uani 1 1 d D
C104 C 0.5579(11) 1.1158(3) 0.6362(6) 0.117(6) Uani 1 1 d D
C105 C 0.4237(11) 1.1321(2) 0.8864(6) 0.087(5) Uani 1 1 d D
C106 C 0.7326(9) 1.1936(3) 0.7773(5) 0.093(5) Uani 1 1 d D
C107 C 0.4441(10) 1.1592(3) 0.9024(5) 0.081(4) Uani 1 1 d .
C108 C 0.5439(12) 1.1688(3) 0.9021(5) 0.085(4) Uani 1 1 d .
C109 C 0.6201(11) 1.1378(3) 0.6274(5) 0.090(4) Uani 1 1 d D
C110 C 0.2684(10) 1.1244(3) 0.7283(7) 0.165(10) Uani 1 1 d D
C111 C 0.4527(11) 1.1222(3) 0.6224(6) 0.100(5) Uani 1 1 d D
C112 C 0.5444(9) 1.1963(3) 0.8824(5) 0.090(5) Uani 1 1 d D
C113 C 0.5556(10) 1.1595(3) 0.6041(5) 0.091(4) Uani 1 1 d D
C114 C 0.7278(8) 1.1289(3) 0.7115(5) 0.073(4) Uani 1 1 d .
C115 C 0.7009(9) 1.1454(2) 0.6629(5) 0.069(3) Uani 1 1 d D
C116 C 0.4909(12) 1.2059(3) 0.6360(6) 0.122(6) Uani 1 1 d D
C117 C 0.2757(9) 1.1444(2) 0.8263(6) 0.098(5) Uani 1 1 d D
C118 C 0.3703(11) 1.1032(3) 0.8092(6) 0.092(5) Uani 1 1 d D
C119 C 0.5758(10) 1.1861(2) 0.6190(4) 0.073(4) Uani 1 1 d .
C120 C 0.6211(12) 1.1509(3) 0.8897(5) 0.095(5) Uani 1 1 d D
C121 C 0.4370(11) 1.2031(2) 0.8656(5) 0.090(4) Uani 1 1 d D
C122 C 0.2703(8) 1.1899(2) 0.7925(6) 0.085(4) Uani 1 1 d D
C123 C 0.3331(10) 1.1031(2) 0.7546(7) 0.099(5) Uani 1 1 d D
C124 C 0.3947(11) 1.1943(3) 0.6315(5) 0.114(6) Uani 1 1 d D
C125 C 0.2390(9) 1.1454(3) 0.7649(7) 0.096(5) Uani 1 1 d D
C126 C 0.3752(13) 1.1673(3) 0.6149(6) 0.092(5) Uani 1 1 d .
C127 C 0.3298(10) 1.2128(2) 0.7828(5) 0.082(4) Uani 1 1 d D
C128 C 0.4631(10) 1.2295(2) 0.7289(6) 0.080(4) Uani 1 1 d .
C129 C 0.6642(9) 1.2156(2) 0.7540(6) 0.072(4) Uani 1 1 d .
C130 C 0.2964(9) 1.1724(2) 0.8429(5) 0.071(3) Uani 1 1 d D
C131 C 0.3757(10) 1.1803(2) 0.8785(5) 0.073(4) Uani 1 1 d .
C132 C 0.5022(10) 1.2294(2) 0.7850(7) 0.081(4) Uani 1 1 d .
C133 C 0.7615(8) 1.1457(3) 0.7600(7) 0.091(5) Uani 1 1 d .
C134 C 0.7273(9) 1.1382(3) 0.8186(5) 0.073(4) Uani 1 1 d .
C135 C 0.2952(10) 1.1583(3) 0.6512(6) 0.090(5) Uani 1 1 d .
C136 C 0.6303(10) 1.2158(2) 0.6985(5) 0.072(4) Uani 1 1 d D
C137 C 0.7594(10) 1.1731(3) 0.7388(7) 0.099(5) Uani 1 1 d D
C138 C 0.5848(10) 1.0999(3) 0.6844(6) 0.110(6) Uani 1 1 d D
C139 C 0.7046(10) 1.1604(2) 0.8549(5) 0.100(5) Uani 1 1 d D
C140 C 0.2371(8) 1.1725(3) 0.7432(7) 0.083(4) Uani 1 1 d .
C141 C 0.6691(8) 1.1063(2) 0.7241(6) 0.075(4) Uani 1 1 d D
C142 C 0.2904(11) 1.1326(3) 0.6696(6) 0.088(5) Uani 1 1 d D
C143 C 0.7198(8) 1.1737(2) 0.6778(6) 0.087(4) Uani 1 1 d D
C144 C 0.5283(11) 1.2226(2) 0.6850(5) 0.078(4) Uani 1 1 d .
C145 C 0.2674(9) 1.1801(2) 0.6850(6) 0.078(4) Uani 1 1 d .
C146 C 0.4721(13) 1.0955(2) 0.8212(7) 0.101(5) Uani 1 1 d .
C147 C 0.6757(10) 1.1151(3) 0.8251(5) 0.091(5) Uani 1 1 d D
C148 C 0.3599(9) 1.2191(2) 0.7243(5) 0.081(4) Uani 1 1 d D
C149 C 0.4997(10) 1.0899(3) 0.7165(8) 0.128(7) Uani 1 1 d D
C150 C 0.4164(11) 1.2196(2) 0.8174(5) 0.084(4) Uani 1 1 d D
C151 C 0.5375(10) 1.0890(2) 0.7749(8) 0.089(5) Uani 1 1 d .
C152 C 0.5976(8) 1.22187(19) 0.7998(5) 0.056(3) Uani 1 1 d .
C153 C 0.3311(10) 1.2038(3) 0.6774(6) 0.097(5) Uani 1 1 d D
C154 C 0.6223(9) 1.2055(2) 0.8483(5) 0.078(4) Uani 1 1 d D
C155 C 0.3955(10) 1.0961(2) 0.7062(6) 0.083(4) Uani 1 1 d D
C156 C 0.3756(13) 1.1135(3) 0.6576(6) 0.135(7) Uani 1 1 d D
C157 C 0.7005(9) 1.1873(2) 0.8353(4) 0.071(4) Uani 1 1 d D
C158 C 0.6349(11) 1.0987(2) 0.7807(7) 0.097(5) Uani 1 1 d D
C159 C -0.0598(5) 1.03216(16) 0.1711(3) 0.049(3) Uani 1 1 d D
C160 C -0.1087(7) 1.07082(11) 0.1135(4) 0.077(4) Uani 1 1 d D
C161 C -0.1614(6) 1.0407(2) 0.1838(3) 0.137(7) Uani 1 1 d D
C162 C -0.1935(7) 1.06389(15) 0.1486(4) 0.125(7) Uani 1 1 d D
C163 C -0.0291(4) 1.05121(16) 0.1268(3) 0.090(5) Uani 1 1 d D
C164 C 0.1915(4) 1.07400(19) 0.3382(3) 0.113(7) Uani 1 1 d GD
C165 C 0.2134(6) 1.10171(14) 0.3259(4) 0.146(9) Uani 1 1 d GD
C166 C 0.2449(5) 1.10330(14) 0.2677(4) 0.136(8) Uani 1 1 d GD
C167 C 0.2424(5) 1.0766(2) 0.2440(2) 0.106(6) Uani 1 1 d GD
C168 C 0.2094(5) 1.05846(11) 0.2875(4) 0.172(9) Uani 1 1 d GD
C169 C 0.1434(4) 1.03712(12) 0.2747(3) 0.130(7) Uani 1 1 d GD
C170 C 0.1125(5) 1.03286(12) 0.2157(3) 0.066(3) Uani 1 1 d GD
C171 C 0.0105(4) 1.02385(13) 0.21421(19) 0.045(2) Uani 1 1 d GD
C172 C -0.0218(3) 1.02255(12) 0.2723(2) 0.040(2) Uani 1 1 d GD
C173 C 0.0603(5) 1.03075(12) 0.30968(17) 0.054(3) Uani 1 1 d GD
C174 C -0.1890(6) 1.04078(17) 0.2415(2) 0.186(10) Uani 1 1 d GD
C175 C -0.2475(5) 1.06185(13) 0.2660(4) 0.098(5) Uani 1 1 d GD
C176 C -0.2144(5) 1.06519(10) 0.3249(3) 0.089(5) Uani 1 1 d GD
C177 C -0.1353(4) 1.04619(14) 0.3368(2) 0.089(5) Uani 1 1 d GD
C178 C -0.1196(4) 1.03111(12) 0.2852(3) 0.064(4) Uani 1 1 d GD
C179 C -0.0549(4) 1.05451(16) 0.3736(3) 0.071(4) Uani 1 1 d GD
C180 C -0.0486(5) 1.08125(15) 0.3971(3) 0.155(8) Uani 1 1 d GD
C181 C 0.0542(6) 1.08954(8) 0.3974(3) 0.067(3) Uani 1 1 d GD
C182 C 0.1115(4) 1.06793(15) 0.3741(3) 0.082(4) Uani 1 1 d GD
C183 C 0.0441(6) 1.04627(11) 0.3593(2) 0.077(4) Uani 1 1 d GD
C184 C 0.1388(6) 1.05044(10) 0.1707(3) 0.080(4) Uani 1 1 d GD
C185 C 0.2072(5) 1.07166(16) 0.1870(2) 0.086(5) Uani 1 1 d GD
C186 C 0.1811(6) 1.09509(9) 0.1535(3) 0.084(5) Uani 1 1 d GD
C187 C 0.0966(5) 1.08834(15) 0.1165(3) 0.202(12) Uani 1 1 d GD
C188 C 0.0705(4) 1.06075(17) 0.1271(3) 0.104(6) Uani 1 1 d GD
C189 C -0.1408(5) 1.15368(12) 0.2835(2) 0.061(3) Uani 1 1 d GD
C190 C -0.1717(4) 1.14984(11) 0.2244(3) 0.131(7) Uani 1 1 d GD
C191 C -0.0890(5) 1.15665(11) 0.18951(17) 0.047(2) Uani 1 1 d GD
C192 C -0.0070(3) 1.16471(12) 0.2271(2) 0.046(3) Uani 1 1 d GD
C193 C -0.0390(4) 1.16287(12) 0.28517(18) 0.047(2) Uani 1 1 d GD
C194 C 0.0245(5) 1.13294(17) 0.1252(3) 0.086(4) Uani 1 1 d GD
C195 C 0.0184(5) 1.10624(16) 0.1015(3) 0.145(7) Uani 1 1 d GD
C196 C -0.0843(6) 1.09785(9) 0.1013(3) 0.062(3) Uani 1 1 d GD
C197 C -0.1417(4) 1.11937(16) 0.1250(3) 0.083(4) Uani 1 1 d GD
C198 C -0.0745(6) 1.14106(11) 0.1397(2) 0.087(4) Uani 1 1 d GD
C199 C 0.1046(4) 1.14147(15) 0.1619(2) 0.086(4) Uani 1 1 d GD
C200 C 0.1831(6) 1.12218(10) 0.1725(3) 0.103(5) Uani 1 1 d GD
C201 C 0.2178(5) 1.12501(15) 0.2313(4) 0.098(4) Uani 1 1 d GD
C202 C 0.1607(6) 1.14604(18) 0.25696(18) 0.145(7) Uani 1 1 d GD
C203 C 0.0907(4) 1.15621(12) 0.2141(3) 0.068(3) Uani 1 1 d GD
C204 C 0.1584(4) 1.12322(14) 0.3486(3) 0.114(5) Uani 1 1 d GD
C205 C 0.0765(6) 1.11671(9) 0.3843(3) 0.072(3) Uani 1 1 d GD
C206 C -0.0028(3) 1.13557(14) 0.3718(3) 0.076(3) Uani 1 1 d GD
C207 C 0.0301(5) 1.15374(12) 0.3283(2) 0.055(3) Uani 1 1 d GD
C208 C 0.1297(5) 1.14610(16) 0.3140(2) 0.123(6) Uani 1 1 d GD
C209 C -0.2378(5) 1.11452(16) 0.3123(2) 0.078(4) Uani 1 1 d GD
C210 C -0.1714(6) 1.13628(10) 0.3278(3) 0.089(5) Uani 1 1 d GD
C211 C -0.1032(4) 1.12688(15) 0.3724(3) 0.077(3) Uani 1 1 d GD
C212 C -0.1275(5) 1.09930(14) 0.3845(3) 0.115(5) Uani 1 1 d GD
C213 C -0.2107(5) 1.09166(8) 0.3474(3) 0.070(3) Uani 1 1 d GD
C214 C -0.2758(6) 1.08407(13) 0.2310(3) 0.108(5) Uani 1 1 d GD
C215 C -0.2450(6) 1.08560(14) 0.1727(3) 0.112(5) Uani 1 1 d GD
C216 C -0.2224(5) 1.11327(18) 0.1604(3) 0.103(5) Uani 1 1 d GD
C217 C -0.2392(5) 1.12883(11) 0.2111(4) 0.167(8) Uani 1 1 d GD
C218 C -0.2722(5) 1.11078(18) 0.25481(19) 0.095(4) Uani 1 1 d GD
C1S C 0.5392(7) 1.12064(18) 0.4543(4) 0.041(2) Uani 1 1 d .
C2S C 0.5526(8) 1.0922(2) 0.4527(4) 0.053(3) Uani 1 1 d .
H2SA H 0.6187 1.0849 0.4495 0.063 Uiso 1 1 calc R
C3S C 0.4721(8) 1.0750(2) 0.4554(4) 0.052(3) Uani 1 1 d .
H3SA H 0.4814 1.0559 0.4520 0.063 Uiso 1 1 calc R
C4S C 0.3807(8) 1.0852(2) 0.4630(4) 0.054(3) Uani 1 1 d .
H4SA H 0.3254 1.0730 0.4666 0.065 Uiso 1 1 calc R
C5S C 0.3637(7) 1.11228(19) 0.4655(4) 0.045(2) Uani 1 1 d .
H5SA H 0.2969 1.1189 0.4698 0.054 Uiso 1 1 calc R
C6S C 0.4415(7) 1.1299(2) 0.4621(4) 0.046(2) Uani 1 1 d .
H6SA H 0.4293 1.1490 0.4651 0.055 Uiso 1 1 calc R
C7S C 0.6268(8) 1.1400(2) 0.4501(4) 0.060(3) Uani 1 1 d .
H7SA H 0.6135 1.1527 0.4181 0.090 Uiso 1 1 calc R
H7SB H 0.6885 1.1296 0.4430 0.090 Uiso 1 1 calc R
H7SC H 0.6357 1.1501 0.4866 0.090 Uiso 1 1 calc R
C8S C -0.5781(8) 1.1262(2) 0.0475(4) 0.051(3) Uani 1 1 d .
C9S C -0.5950(9) 1.09831(19) 0.0487(4) 0.054(3) Uani 1 1 d .
H9SA H -0.6616 1.0915 0.0526 0.065 Uiso 1 1 calc R
C10S C -0.5140(9) 1.0802(2) 0.0443(4) 0.057(3) Uani 1 1 d .
H10A H -0.5257 1.0611 0.0456 0.068 Uiso 1 1 calc R
C11S C -0.4162(9) 1.0901(2) 0.0381(4) 0.058(3) Uani 1 1 d .
H11A H -0.3610 1.0780 0.0340 0.070 Uiso 1 1 calc R
C12S C -0.4022(9) 1.1176(2) 0.0380(4) 0.062(3) Uani 1 1 d .
H12B H -0.3357 1.1246 0.0348 0.075 Uiso 1 1 calc R
C13S C -0.4830(8) 1.1359(2) 0.0424(4) 0.051(3) Uani 1 1 d .
H13B H -0.4711 1.1550 0.0419 0.061 Uiso 1 1 calc R
C14S C -0.6664(8) 1.1459(2) 0.0488(5) 0.064(3) Uani 1 1 d .
H14A H -0.7298 1.1356 0.0493 0.096 Uiso 1 1 calc R
H14B H -0.6665 1.1575 0.0141 0.096 Uiso 1 1 calc R
H14C H -0.6597 1.1573 0.0836 0.096 Uiso 1 1 calc R
C15S C -0.0514(8) 1.1177(2) 0.6400(5) 0.067(3) Uani 1 1 d .
C16S C -0.0278(8) 1.1447(2) 0.6288(5) 0.067(3) Uani 1 1 d .
H16A H 0.0165 1.1543 0.6551 0.081 Uiso 1 1 calc R
C17S C -0.0670(8) 1.1579(3) 0.5808(5) 0.075(4) Uani 1 1 d .
H17B H -0.0489 1.1762 0.5728 0.090 Uiso 1 1 calc R
C18S C -0.1347(9) 1.1437(2) 0.5437(5) 0.070(3) Uani 1 1 d .
H18B H -0.1635 1.1525 0.5103 0.084 Uiso 1 1 calc R
C19S C -0.1597(8) 1.1174(2) 0.5548(5) 0.069(3) Uani 1 1 d .
H19A H -0.2052 1.1080 0.5291 0.083 Uiso 1 1 calc R
C20S C -0.1185(8) 1.1040(2) 0.6043(5) 0.067(3) Uani 1 1 d .
H20A H -0.1371 1.0858 0.6127 0.080 Uiso 1 1 calc R
C21S C -0.0061(10) 1.1024(3) 0.6941(6) 0.092(4) Uani 1 1 d .
H21A H -0.0575 1.0904 0.7099 0.138 Uiso 1 1 calc R
H21B H 0.0157 1.1158 0.7237 0.138 Uiso 1 1 calc R
H21C H 0.0521 1.0915 0.6828 0.138 Uiso 1 1 calc R
C22S C 0.0955(6) 1.18705(14) 0.9239(4) 0.078(4) Uani 1 1 d G
C23S C 0.0835(6) 1.16616(17) 0.9639(3) 0.093(5) Uani 1 1 d G
H23B H 0.1147 1.1674 1.0016 0.111 Uiso 1 1 calc R
C24S C 0.0257(7) 1.14340(15) 0.9487(3) 0.097(4) Uani 1 1 d G
H24B H 0.0175 1.1291 0.9760 0.116 Uiso 1 1 calc R
C25S C -0.0200(6) 1.14155(15) 0.8936(4) 0.112(5) Uani 1 1 d G
H25B H -0.0595 1.1260 0.8832 0.134 Uiso 1 1 calc R
C26S C -0.0080(6) 1.16244(18) 0.8536(3) 0.093(4) Uani 1 1 d G
H26B H -0.0393 1.1612 0.8159 0.112 Uiso 1 1 calc R
C27S C 0.0497(6) 1.18520(15) 0.8688(3) 0.084(4) Uani 1 1 d G
H27A H 0.0579 1.1995 0.8415 0.101 Uiso 1 1 calc R
C28S C 0.1590(9) 1.2115(2) 0.9410(5) 0.076(4) Uani 1 1 d .
H28B H 0.2286 1.2057 0.9502 0.114 Uiso 1 1 calc R
H28C H 0.1310 1.2203 0.9751 0.114 Uiso 1 1 calc R
H28D H 0.1588 1.2245 0.9087 0.114 Uiso 1 1 calc R

loop_
_atom_site_aniso_label
_atom_site_aniso_U_11
_atom_site_aniso_U_22
_atom_site_aniso_U_33
_atom_site_aniso_U_23
_atom_site_aniso_U_13
_atom_site_aniso_U_12
Zn1 0.0428(6) 0.0263(5) 0.0260(5) 0.0006(4) -0.0147(4) -0.0010(4)
Zn2 0.0267(5) 0.0268(5) 0.0159(4) 0.0001(4) -0.0040(4) 0.0015(4)
N1 0.030(3) 0.033(3) 0.021(3) -0.003(3) -0.014(3) 0.000(3)
N2 0.027(4) 0.037(4) 0.025(4) -0.006(3) -0.009(3) 0.005(3)
N3 0.039(4) 0.020(4) 0.039(5) -0.001(3) -0.015(4) -0.003(3)
N4 0.040(4) 0.022(4) 0.027(4) 0.008(3) -0.019(3) 0.001(3)
N5 0.044(4) 0.028(4) 0.021(4) 0.003(3) -0.006(3) -0.004(3)
N6 0.032(4) 0.028(4) 0.017(3) 0.001(3) -0.006(3) 0.000(3)
N7 0.030(4) 0.024(3) 0.015(3) 0.006(3) -0.007(3) 0.001(3)
N8 0.023(4) 0.027(4) 0.017(3) -0.003(3) -0.005(3) 0.002(3)
N9 0.026(3) 0.031(4) 0.009(3) -0.002(3) 0.002(3) 0.003(3)
N10 0.029(4) 0.022(3) 0.012(3) 0.002(3) -0.002(3) 0.000(3)
C1 0.038(5) 0.031(5) 0.032(5) -0.004(4) -0.010(4) -0.002(4)
C2 0.041(5) 0.034(5) 0.030(5) 0.001(4) -0.004(4) -0.001(4)
C3 0.043(5) 0.032(5) 0.032(5) -0.003(4) -0.011(4) -0.002(4)
C4 0.035(5) 0.024(4) 0.032(5) 0.002(4) -0.012(4) -0.005(3)
C5 0.033(4) 0.028(3) 0.024(3) 0.000(3) -0.009(3) 0.000(3)
C6 0.047(6) 0.027(4) 0.020(5) -0.006(4) -0.021(4) 0.003(4)
C7 0.052(6) 0.033(5) 0.029(5) -0.014(4) -0.015(5) 0.004(4)
C8 0.035(5) 0.038(5) 0.028(5) -0.007(4) -0.009(4) 0.002(4)
C9 0.032(5) 0.028(5) 0.033(5) -0.007(4) -0.012(4) 0.000(4)
C10 0.042(5) 0.022(4) 0.032(5) 0.005(4) -0.006(4) 0.005(4)
C11 0.029(5) 0.038(5) 0.026(5) 0.001(4) -0.008(4) -0.002(4)
C12 0.034(5) 0.048(6) 0.041(6) 0.012(4) -0.007(4) -0.007(4)
C13 0.028(5) 0.040(5) 0.040(6) 0.008(4) -0.017(4) -0.006(4)
C14 0.053(6) 0.022(4) 0.025(5) 0.007(4) -0.026(4) -0.007(4)
C15 0.053(6) 0.023(5) 0.041(6) 0.010(4) -0.028(5) -0.010(4)
C16 0.055(7) 0.038(6) 0.037(6) 0.003(4) -0.014(5) 0.001(5)
C17 0.067(7) 0.026(5) 0.028(5) 0.012(4) -0.021(5) -0.001(4)
C18 0.065(7) 0.030(5) 0.022(5) 0.000(4) -0.014(5) 0.001(4)
C19 0.055(6) 0.023(5) 0.020(4) 0.005(3) -0.013(4) -0.003(4)
C20 0.047(6) 0.031(5) 0.024(5) -0.002(4) -0.008(4) -0.005(4)
C21 0.039(5) 0.040(5) 0.028(5) -0.002(4) -0.012(4) -0.002(4)
C22 0.056(6) 0.034(5) 0.032(5) 0.005(4) -0.009(5) -0.001(4)
C23 0.057(6) 0.040(6) 0.033(6) 0.002(4) -0.011(5) -0.002(5)
C24 0.039(6) 0.074(8) 0.025(5) -0.017(5) -0.009(4) 0.001(5)
C25 0.047(6) 0.043(6) 0.030(5) -0.007(4) -0.009(5) 0.002(4)
C26 0.064(7) 0.035(5) 0.034(6) -0.004(4) -0.015(5) -0.010(5)
C27 0.030(5) 0.050(6) 0.023(5) 0.004(4) -0.007(4) 0.007(4)
C28 0.035(5) 0.059(6) 0.027(5) -0.011(4) -0.012(4) 0.005(4)
C29 0.046(6) 0.053(6) 0.028(5) -0.005(4) -0.015(4) 0.010(5)
C30 0.029(5) 0.060(7) 0.042(6) -0.020(5) -0.009(4) 0.009(5)
C31 0.040(5) 0.046(6) 0.046(6) -0.011(5) -0.023(5) -0.005(4)
C32 0.037(5) 0.044(6) 0.043(6) -0.002(5) -0.017(5) -0.001(4)
C33 0.044(5) 0.030(5) 0.021(4) 0.006(4) -0.016(4) 0.000(4)
C34 0.040(5) 0.034(5) 0.042(6) -0.008(4) -0.002(5) 0.000(4)
C35 0.037(5) 0.056(6) 0.038(6) 0.000(5) -0.008(5) 0.009(5)
C36 0.035(5) 0.060(6) 0.031(5) 0.005(5) -0.005(4) -0.002(5)
C37 0.048(6) 0.030(5) 0.042(6) -0.003(4) -0.011(5) -0.004(4)
C38 0.035(5) 0.047(6) 0.038(6) -0.005(4) -0.011(5) -0.001(4)
C39 0.038(5) 0.045(6) 0.041(6) 0.016(5) -0.029(4) -0.009(4)
C40 0.047(6) 0.089(9) 0.038(6) 0.023(6) -0.022(5) -0.031(6)
C41 0.044(7) 0.117(11) 0.041(7) 0.020(7) -0.012(5) -0.025(7)
C42 0.046(7) 0.108(11) 0.058(8) 0.040(8) -0.021(6) -0.015(7)
C43 0.046(7) 0.089(9) 0.064(8) 0.045(7) -0.017(6) 0.000(6)
C44 0.047(6) 0.066(8) 0.049(7) 0.028(6) -0.009(5) 0.002(5)
C45 0.048(5) 0.025(4) 0.028(5) 0.000(4) -0.011(4) 0.000(4)
C46 0.053(5) 0.022(4) 0.023(5) 0.001(3) -0.003(4) -0.002(4)
C47 0.022(4) 0.031(4) 0.024(4) 0.002(4) 0.003(4) 0.003(3)
C48 0.050(6) 0.041(6) 0.018(4) -0.008(4) -0.014(4) 0.005(4)
C49 0.063(6) 0.034(5) 0.026(5) 0.007(4) -0.010(5) -0.005(4)
C50 0.056(6) 0.033(5) 0.015(4) 0.003(4) 0.001(4) 0.002(4)
C51 0.054(6) 0.037(5) 0.013(4) -0.003(4) -0.003(4) -0.001(4)
C52 0.023(4) 0.030(4) 0.027(4) -0.003(4) -0.012(3) -0.001(3)
C53 0.050(5) 0.026(5) 0.018(4) -0.004(3) 0.000(4) 0.001(4)
C54 0.050(6) 0.029(5) 0.016(4) -0.003(4) -0.010(4) 0.001(4)
C55 0.020(4) 0.040(5) 0.022(4) 0.005(4) -0.002(4) 0.003(3)
C56 0.024(4) 0.039(5) 0.014(4) -0.003(4) -0.005(3) -0.001(4)
C57 0.029(5) 0.029(5) 0.031(5) -0.009(4) -0.003(4) -0.001(3)
C58 0.025(4) 0.033(4) 0.017(4) -0.006(3) -0.007(4) -0.001(4)
C59 0.029(5) 0.026(4) 0.020(4) 0.004(3) -0.011(4) 0.001(3)
C60 0.036(5) 0.034(5) 0.010(4) -0.002(3) -0.006(4) 0.007(4)
C61 0.030(5) 0.045(5) 0.017(4) -0.001(4) -0.007(4) -0.003(4)
C62 0.028(3) 0.033(3) 0.016(3) -0.001(3) -0.005(3) 0.000(3)
C63 0.036(5) 0.020(4) 0.023(4) 0.002(3) -0.002(4) 0.006(3)
C64 0.036(5) 0.030(4) 0.012(4) -0.003(3) 0.011(4) 0.002(4)
C65 0.023(4) 0.023(4) 0.025(4) -0.003(3) 0.000(4) 0.001(3)
C66 0.030(5) 0.028(4) 0.025(5) -0.002(4) -0.002(4) -0.004(4)
C67 0.026(5) 0.042(5) 0.017(4) -0.001(4) -0.007(4) 0.003(4)
C68 0.025(4) 0.025(4) 0.017(4) -0.003(3) -0.006(3) -0.002(3)
C69 0.024(4) 0.029(4) 0.016(4) 0.001(3) -0.007(3) 0.005(3)
C70 0.028(5) 0.029(4) 0.016(4) 0.001(3) -0.011(4) 0.007(3)
C71 0.033(5) 0.038(5) 0.019(4) -0.003(4) -0.010(4) 0.004(4)
C72 0.032(5) 0.042(5) 0.018(4) 0.004(4) 0.002(4) 0.002(4)
C73 0.028(4) 0.031(4) 0.019(4) -0.006(4) 0.001(4) 0.003(4)
C74 0.040(5) 0.026(4) 0.012(4) -0.001(3) 0.006(4) -0.001(4)
C75 0.026(4) 0.045(5) 0.015(4) 0.005(4) -0.001(4) 0.003(4)
C76 0.035(5) 0.043(5) 0.028(5) -0.008(4) 0.001(4) -0.007(4)
C77 0.043(6) 0.050(6) 0.019(5) -0.006(4) 0.002(4) -0.007(4)
C78 0.030(5) 0.058(6) 0.029(5) -0.002(5) 0.001(4) 0.002(4)
C79 0.026(5) 0.045(5) 0.025(5) -0.001(4) -0.004(4) -0.001(4)
C80 0.036(5) 0.034(5) 0.013(4) -0.001(3) -0.006(4) -0.001(4)
C81 0.031(5) 0.032(5) 0.021(5) 0.002(4) -0.007(4) -0.005(4)
C82 0.035(5) 0.035(5) 0.026(5) 0.002(4) -0.006(4) 0.000(4)
C83 0.032(5) 0.048(5) 0.019(5) -0.003(4) -0.001(4) 0.001(4)
C84 0.029(5) 0.055(6) 0.027(5) 0.005(4) -0.001(4) 0.008(4)
C85 0.046(6) 0.031(5) 0.019(4) 0.002(4) -0.003(4) 0.005(4)
C86 0.034(5) 0.031(5) 0.026(5) 0.002(4) -0.004(4) 0.000(4)
C87 0.027(4) 0.036(5) 0.016(4) -0.007(4) -0.006(3) 0.002(4)
C88 0.036(5) 0.033(5) 0.013(4) -0.007(3) -0.001(4) -0.002(4)
C89 0.024(4) 0.034(5) 0.036(5) -0.010(4) -0.004(4) -0.002(4)
C90 0.033(5) 0.046(5) 0.025(5) -0.013(4) 0.004(4) -0.006(4)
C91 0.034(5) 0.042(5) 0.024(5) 0.007(4) -0.007(4) 0.004(4)
C92 0.028(5) 0.039(5) 0.028(5) 0.001(4) 0.002(4) 0.002(4)
C93 0.028(5) 0.034(5) 0.022(5) -0.005(4) -0.004(4) -0.009(4)
C94 0.032(5) 0.046(5) 0.022(5) -0.004(4) -0.007(4) 0.002(4)
C95 0.047(6) 0.049(6) 0.019(5) -0.009(4) -0.004(4) 0.007(5)
C96 0.041(6) 0.061(7) 0.027(5) -0.007(5) -0.009(4) 0.000(5)
C97 0.030(5) 0.065(7) 0.020(5) 0.006(4) -0.004(4) 0.009(4)
C98 0.027(5) 0.047(5) 0.021(4) 0.001(4) -0.003(4) 0.007(4)
C99 0.18(2) 0.121(17) 0.082(12) 0.046(12) -0.031(14) -0.006(15)
C100 0.20(2) 0.140(19) 0.051(10) -0.050(11) -0.044(12) -0.023(17)
C101 0.154(17) 0.090(13) 0.116(15) 0.056(12) -0.037(14) -0.031(13)
C102 0.122(13) 0.087(11) 0.077(10) 0.027(9) 0.036(10) -0.001(10)
C103 0.131(15) 0.088(12) 0.093(12) 0.020(10) 0.010(11) -0.033(11)
C104 0.148(18) 0.091(14) 0.110(15) -0.065(11) -0.010(13) 0.008(13)
C105 0.128(13) 0.062(9) 0.073(10) 0.030(8) 0.033(9) 0.026(9)
C106 0.051(8) 0.101(12) 0.129(14) -0.025(11) 0.007(9) -0.024(8)
C107 0.088(11) 0.114(13) 0.039(7) 0.014(7) -0.008(7) 0.021(9)
C108 0.124(14) 0.088(11) 0.040(7) 0.004(7) -0.023(8) -0.011(10)
C109 0.119(12) 0.110(13) 0.042(8) -0.040(8) 0.007(8) 0.013(11)
C110 0.050(10) 0.094(16) 0.35(4) -0.03(2) -0.029(16) -0.033(10)
C111 0.122(15) 0.098(13) 0.078(11) -0.054(10) -0.023(10) -0.006(11)
C112 0.075(10) 0.112(13) 0.081(10) -0.061(9) -0.014(8) -0.015(9)
C113 0.109(12) 0.130(14) 0.033(7) -0.008(8) -0.012(8) 0.014(11)
C114 0.046(7) 0.092(10) 0.081(9) -0.007(8) -0.010(7) 0.019(7)
C115 0.072(8) 0.072(9) 0.063(8) -0.002(7) 0.005(7) 0.024(7)
C116 0.20(2) 0.095(13) 0.068(11) 0.051(10) -0.038(12) -0.029(14)
C117 0.066(9) 0.114(13) 0.115(14) 0.043(11) 0.014(9) -0.011(9)
C118 0.099(13) 0.079(10) 0.099(13) 0.006(10) 0.009(11) -0.039(9)
C119 0.131(11) 0.060(8) 0.026(6) 0.006(6) -0.008(7) 0.040(8)
C120 0.123(14) 0.117(13) 0.042(8) 0.000(8) -0.048(9) 0.026(11)
C121 0.117(13) 0.076(10) 0.080(10) -0.036(8) 0.030(10) 0.014(9)
C122 0.065(8) 0.109(12) 0.081(10) -0.027(9) -0.024(7) 0.038(8)
C123 0.089(11) 0.049(8) 0.158(18) -0.011(10) -0.008(12) -0.032(8)
C124 0.168(18) 0.099(14) 0.071(11) 0.024(10) -0.058(12) 0.015(13)
C125 0.053(8) 0.112(13) 0.124(14) -0.029(11) 0.006(9) -0.025(8)
C126 0.142(15) 0.076(10) 0.055(9) -0.016(8) -0.054(10) 0.028(10)
C127 0.091(11) 0.052(8) 0.104(12) -0.013(8) 0.002(10) 0.018(7)
C128 0.097(10) 0.028(6) 0.112(12) -0.001(7) -0.036(10) 0.018(6)
C129 0.066(8) 0.051(7) 0.096(11) 0.013(7) -0.014(8) -0.022(6)
C130 0.087(10) 0.069(9) 0.059(8) -0.005(7) 0.005(7) -0.001(7)
C131 0.087(10) 0.069(9) 0.065(9) -0.022(7) 0.030(8) -0.004(8)
C132 0.086(10) 0.025(6) 0.131(14) -0.008(7) -0.020(10) -0.011(6)
C133 0.036(7) 0.079(10) 0.158(17) -0.026(11) -0.019(9) 0.009(6)
C134 0.070(9) 0.075(9) 0.071(9) -0.026(8) -0.030(7) 0.041(7)
C135 0.074(10) 0.108(14) 0.085(11) -0.025(10) -0.048(9) 0.017(9)
C136 0.101(11) 0.047(7) 0.069(9) 0.007(6) 0.014(8) -0.010(7)
C137 0.066(9) 0.117(14) 0.116(14) -0.039(11) 0.014(9) -0.021(9)
C138 0.112(15) 0.071(11) 0.150(18) -0.072(11) 0.035(14) 0.011(11)
C139 0.078(10) 0.168(18) 0.049(8) -0.019(10) -0.042(8) -0.023(11)
C140 0.047(7) 0.070(9) 0.131(14) 0.009(9) -0.004(8) 0.008(6)
C141 0.062(8) 0.054(8) 0.109(12) -0.006(8) 0.014(8) 0.017(6)
C142 0.103(12) 0.064(10) 0.095(11) -0.018(9) -0.043(10) -0.021(9)
C143 0.071(9) 0.105(12) 0.088(11) 0.031(10) 0.035(8) -0.001(8)
C144 0.121(13) 0.043(7) 0.072(9) 0.020(7) 0.010(9) -0.004(8)
C145 0.062(8) 0.072(10) 0.096(11) 0.000(9) -0.046(8) 0.023(7)
C146 0.134(15) 0.040(8) 0.126(14) 0.036(8) -0.042(13) -0.017(9)
C147 0.105(12) 0.085(11) 0.079(11) 0.019(9) -0.032(10) 0.049(10)
C148 0.072(9) 0.043(7) 0.126(13) -0.015(8) -0.040(9) 0.026(6)
C149 0.121(16) 0.053(9) 0.20(2) -0.039(11) -0.085(16) 0.009(9)
C150 0.106(12) 0.050(8) 0.097(11) -0.023(8) 0.002(10) 0.014(8)
C151 0.079(11) 0.026(6) 0.162(17) 0.017(8) 0.018(12) 0.012(6)
C152 0.066(8) 0.038(6) 0.063(7) -0.014(5) -0.021(6) -0.002(5)
C153 0.120(12) 0.072(10) 0.095(12) -0.008(9) -0.063(10) 0.049(9)
C154 0.096(10) 0.068(8) 0.066(9) -0.019(7) -0.039(8) 0.009(8)
C155 0.114(13) 0.038(7) 0.095(11) 0.000(7) -0.038(10) -0.008(7)
C156 0.18(2) 0.093(14) 0.122(16) -0.048(12) -0.087(16) -0.019(14)
C157 0.077(9) 0.076(9) 0.057(8) -0.006(7) -0.038(7) -0.016(8)
C158 0.107(13) 0.041(8) 0.139(15) 0.007(9) -0.041(12) 0.033(8)
C159 0.048(6) 0.057(7) 0.042(6) -0.020(5) -0.005(5) 0.000(5)
C160 0.111(11) 0.078(9) 0.041(7) -0.017(6) -0.021(7) -0.012(8)
C161 0.142(17) 0.102(13) 0.164(18) -0.086(13) -0.018(15) -0.058(12)
C162 0.129(13) 0.069(10) 0.168(16) -0.043(10) -0.125(12) 0.025(9)
C163 0.210(16) 0.040(7) 0.018(6) -0.017(5) -0.033(8) 0.043(9)
C164 0.060(9) 0.24(2) 0.039(8) -0.024(10) -0.020(7) 0.094(11)
C165 0.076(10) 0.25(2) 0.110(13) 0.116(15) -0.068(10) -0.095(13)
C166 0.019(7) 0.24(2) 0.148(17) -0.048(17) -0.011(9) -0.015(11)
C167 0.042(8) 0.185(17) 0.093(12) 0.078(12) 0.023(8) 0.039(10)
C168 0.090(15) 0.18(2) 0.25(3) 0.05(2) -0.004(16) 0.077(14)
C169 0.061(10) 0.072(10) 0.25(2) 0.012(13) -0.058(13) 0.039(8)
C170 0.060(8) 0.050(7) 0.089(10) -0.004(7) 0.005(7) 0.018(6)
C171 0.065(7) 0.033(5) 0.036(6) -0.010(4) -0.010(5) -0.002(5)
C172 0.050(6) 0.040(5) 0.031(5) 0.005(4) -0.009(4) -0.011(4)
C173 0.066(7) 0.032(6) 0.062(7) -0.002(5) -0.014(6) 0.004(5)
C174 0.19(2) 0.153(19) 0.21(2) -0.076(18) 0.04(2) -0.147(17)
C175 0.036(7) 0.068(9) 0.190(18) -0.005(10) 0.016(9) -0.014(6)
C176 0.059(9) 0.117(12) 0.093(12) 0.035(10) 0.031(8) -0.012(8)
C177 0.098(10) 0.048(7) 0.128(12) 0.046(7) 0.104(9) 0.034(7)
C178 0.033(6) 0.054(7) 0.102(10) 0.042(7) -0.023(6) -0.015(5)
C179 0.124(12) 0.064(8) 0.025(6) 0.012(5) -0.006(7) -0.025(8)
C180 0.28(3) 0.147(19) 0.042(9) 0.012(10) 0.064(14) 0.033(18)
C181 0.108(10) 0.065(8) 0.026(6) 0.011(5) -0.016(6) -0.017(7)
C182 0.139(12) 0.036(6) 0.064(8) -0.006(6) -0.081(8) 0.012(7)
C183 0.120(11) 0.058(8) 0.052(8) 0.014(6) -0.013(8) 0.020(7)
C184 0.089(10) 0.068(8) 0.085(10) -0.034(8) 0.028(8) 0.025(7)
C185 0.045(7) 0.038(6) 0.180(15) 0.007(8) 0.062(9) 0.007(5)
C186 0.062(8) 0.132(12) 0.060(8) -0.060(8) 0.046(7) -0.042(8)
C187 0.33(3) 0.23(3) 0.060(12) 0.054(14) 0.134(17) 0.08(2)
C188 0.172(15) 0.069(9) 0.076(10) -0.028(7) 0.100(10) -0.059(10)
C189 0.061(8) 0.049(7) 0.075(9) 0.006(6) 0.014(7) 0.014(6)
C190 0.077(11) 0.039(7) 0.27(2) 0.017(11) -0.081(13) 0.031(7)
C191 0.054(6) 0.029(5) 0.058(7) 0.011(5) -0.014(5) -0.004(5)
C192 0.076(8) 0.032(5) 0.030(5) 0.000(4) -0.012(5) -0.016(5)
C193 0.069(7) 0.027(5) 0.044(6) 0.001(4) -0.001(5) -0.005(5)
C194 0.185(13) 0.059(8) 0.012(5) 0.006(5) -0.009(7) -0.030(8)
C195 0.23(2) 0.17(2) 0.034(9) 0.015(10) 0.037(11) 0.047(15)
C196 0.104(9) 0.060(7) 0.021(6) 0.008(5) -0.013(6) -0.017(6)
C197 0.153(11) 0.029(6) 0.061(8) -0.007(6) -0.078(8) 0.001(7)
C198 0.138(11) 0.071(9) 0.049(8) 0.007(7) -0.012(8) 0.021(8)
C199 0.094(8) 0.061(8) 0.110(10) 0.037(7) 0.087(8) 0.038(7)
C200 0.098(11) 0.130(13) 0.086(11) 0.003(10) 0.055(10) -0.056(10)
C201 0.051(8) 0.070(9) 0.175(14) 0.006(9) 0.033(9) -0.001(7)
C202 0.104(12) 0.158(17) 0.171(18) -0.015(14) -0.011(12) -0.097(12)
C203 0.040(7) 0.056(7) 0.107(9) 0.036(6) -0.021(7) -0.018(5)
C204 0.116(12) 0.070(11) 0.150(13) -0.005(9) -0.094(10) 0.007(8)
C205 0.125(10) 0.060(8) 0.028(6) -0.001(5) -0.029(6) -0.014(7)
C206 0.164(11) 0.037(6) 0.024(6) -0.004(5) -0.025(7) 0.034(7)
C207 0.072(8) 0.050(7) 0.041(6) -0.013(5) -0.016(6) 0.017(6)
C208 0.126(14) 0.085(11) 0.160(16) -0.035(11) 0.019(12) -0.059(10)
C209 0.062(7) 0.038(7) 0.136(11) 0.009(7) 0.053(7) 0.012(6)
C210 0.081(9) 0.090(10) 0.096(12) -0.043(9) 0.025(8) 0.034(8)
C211 0.108(9) 0.059(7) 0.067(8) -0.027(6) 0.058(7) -0.036(7)
C212 0.156(14) 0.145(14) 0.048(9) 0.004(9) 0.054(9) 0.004(11)
C213 0.061(8) 0.097(9) 0.054(8) -0.026(7) 0.032(6) -0.011(7)
C214 0.026(7) 0.177(15) 0.121(13) -0.054(11) 0.015(7) -0.003(8)
C215 0.061(8) 0.173(14) 0.098(11) 0.077(10) -0.063(7) -0.061(9)
C216 0.069(8) 0.182(13) 0.053(9) -0.034(9) -0.034(7) 0.077(9)
C217 0.131(19) 0.139(17) 0.23(3) 0.053(18) -0.019(18) 0.065(14)
C218 0.037(6) 0.154(11) 0.094(10) 0.075(9) 0.009(6) 0.054(7)
C1S 0.055(6) 0.049(6) 0.019(5) 0.000(4) -0.002(4) -0.003(5)
C2S 0.050(7) 0.085(8) 0.022(5) 0.010(5) -0.008(5) 0.013(6)
C3S 0.083(8) 0.052(6) 0.022(5) 0.008(5) 0.005(5) -0.001(6)
C4S 0.074(8) 0.063(7) 0.025(5) 0.000(5) 0.007(5) -0.011(6)
C5S 0.054(6) 0.050(6) 0.030(5) 0.000(4) -0.006(5) -0.002(5)
C6S 0.048(6) 0.063(7) 0.024(5) -0.011(5) -0.008(4) 0.015(5)
C7S 0.074(8) 0.063(7) 0.042(6) -0.010(5) -0.013(6) 0.001(6)
C8S 0.065(7) 0.065(7) 0.022(5) 0.009(5) -0.011(5) -0.010(6)
C9S 0.085(8) 0.053(7) 0.025(5) -0.012(5) 0.008(5) -0.027(6)
C10S 0.099(10) 0.046(6) 0.025(5) -0.002(5) -0.001(6) -0.005(6)
C11S 0.080(9) 0.065(8) 0.029(6) -0.005(5) -0.015(5) 0.009(6)
C12S 0.078(8) 0.081(9) 0.028(6) 0.008(6) -0.016(6) -0.017(7)
C13S 0.068(8) 0.050(6) 0.034(6) 0.006(5) -0.014(5) -0.012(6)
C14S 0.083(8) 0.054(7) 0.056(7) -0.008(6) 0.001(6) -0.008(6)
C15S 0.047(7) 0.075(8) 0.079(9) -0.012(7) 0.000(6) -0.004(6)
C16S 0.070(8) 0.057(7) 0.073(8) 0.022(6) -0.025(7) -0.013(6)
C17S 0.058(7) 0.101(10) 0.065(8) -0.003(7) -0.009(7) -0.026(7)
C18S 0.076(8) 0.080(9) 0.053(7) 0.003(6) -0.006(6) -0.023(7)
C19S 0.065(8) 0.063(8) 0.077(9) -0.012(7) -0.008(7) -0.006(6)
C20S 0.056(7) 0.063(7) 0.080(9) -0.001(7) -0.008(6) 0.006(6)
C21S 0.093(10) 0.081(9) 0.099(11) 0.029(8) -0.048(8) -0.005(7)
C22S 0.091(10) 0.059(8) 0.081(10) -0.010(7) -0.025(8) -0.001(7)
C23S 0.102(11) 0.106(12) 0.069(10) 0.011(9) -0.024(8) -0.022(9)
C24S 0.127(12) 0.073(10) 0.088(11) 0.004(8) -0.034(9) -0.012(8)
C25S 0.116(13) 0.154(15) 0.062(10) 0.002(10) -0.039(9) 0.000(11)
C26S 0.087(11) 0.116(12) 0.075(11) -0.008(9) -0.025(9) -0.016(9)
C27S 0.056(8) 0.112(12) 0.081(10) -0.018(8) -0.023(7) 0.002(7)
C28S 0.073(8) 0.072(8) 0.082(9) -0.001(7) -0.008(7) -0.003(6)

loop_
_atom_type_symbol
_atom_type_description
_atom_type_scat_dispersion_real
_atom_type_scat_dispersion_imag
_atom_type_scat_source
C C 0.0033 0.0016 'International Tables Vol C Tables 4.2.6.8 and 6.1.1.4'
H H 0.0000 0.0000 'International Tables Vol C Tables 4.2.6.8 and 6.1.1.4'
N N 0.0061 0.0033 'International Tables Vol C Tables 4.2.6.8 and 6.1.1.4'
Zn Zn 0.2839 1.4301 'International Tables Vol C Tables 4.2.6.8 and 6.1.1.4'

loop_
_geom_angle_atom_site_label_1
_geom_angle_atom_site_label_2
_geom_angle_atom_site_label_3
_geom_angle
N1 Zn1 N3 162.6(3)
N1 Zn1 N4 89.1(3)
N3 Zn1 N4 89.4(3)
N1 Zn1 N2 89.1(3)
N3 Zn1 N2 87.8(3)
N4 Zn1 N2 165.1(3)
N1 Zn1 N5 96.9(3)
N3 Zn1 N5 100.4(3)
N4 Zn1 N5 97.8(2)
N2 Zn1 N5 97.1(3)
N8 Zn2 N10 164.0(2)
N8 Zn2 N7 87.5(2)
N10 Zn2 N7 90.5(2)
N8 Zn2 N9 90.2(2)
N10 Zn2 N9 87.5(2)
N7 Zn2 N9 164.4(2)
N8 Zn2 N6 97.8(2)
N10 Zn2 N6 98.2(2)
N7 Zn2 N6 99.0(2)
N9 Zn2 N6 96.6(2)
C4 N1 C1 104.0(7)
C4 N1 Zn1 129.1(6)
C1 N1 Zn1 126.8(5)
C9 N2 C6 105.8(7)
C9 N2 Zn1 127.7(5)
C6 N2 Zn1 126.1(6)
C11 N3 C14 105.8(7)
C11 N3 Zn1 126.6(5)
C14 N3 Zn1 127.4(6)
C19 N4 C16 106.4(7)
C19 N4 Zn1 126.6(5)
C16 N4 Zn1 126.7(6)
C45 N5 C49 115.9(7)
C45 N5 Zn1 122.2(6)
C49 N5 Zn1 121.7(5)
C54 N6 C50 115.6(7)
C54 N6 Zn2 122.8(5)
C50 N6 Zn2 121.6(5)
C58 N7 C55 106.8(6)
C58 N7 Zn2 129.0(5)
C55 N7 Zn2 124.0(5)
C63 N8 C60 105.6(6)
C63 N8 Zn2 124.2(5)
C60 N8 Zn2 128.5(5)
C68 N9 C65 106.1(6)
C68 N9 Zn2 130.0(5)
C65 N9 Zn2 123.8(5)
C70 N10 C73 106.5(6)
C70 N10 Zn2 127.9(5)
C73 N10 Zn2 124.1(5)
C20 C1 N1 123.2(8)
C20 C1 C2 126.5(8)
N1 C1 C2 110.1(7)
C3 C2 C1 105.8(8)
C2 C3 C4 109.2(8)
N1 C4 C3 110.9(7)
N1 C4 C5 123.4(8)
C3 C4 C5 125.7(7)
C6 C5 C4 126.6(7)
C6 C5 C27 118.4(7)
C4 C5 C27 114.9(7)
N2 C6 C5 125.2(7)
N2 C6 C7 109.0(8)
C5 C6 C7 125.7(8)
C8 C7 C6 107.8(8)
C7 C8 C9 106.2(8)
N2 C9 C10 122.8(8)
N2 C9 C8 111.1(7)
C10 C9 C8 125.9(8)
C9 C10 C11 126.7(8)
C9 C10 C33 117.2(8)
C11 C10 C33 116.1(7)
N3 C11 C10 125.4(8)
N3 C11 C12 110.4(7)
C10 C11 C12 124.1(8)
C13 C12 C11 106.5(8)
C12 C13 C14 107.8(8)
N3 C14 C15 124.6(9)
N3 C14 C13 109.5(7)
C15 C14 C13 125.8(8)
C16 C15 C14 126.3(8)
C16 C15 C39 118.7(8)
C14 C15 C39 115.0(9)
C15 C16 N4 125.0(8)
C15 C16 C17 126.1(9)
N4 C16 C17 108.7(9)
C18 C17 C16 107.4(8)
C17 C18 C19 107.9(8)
N4 C19 C20 124.1(7)
N4 C19 C18 109.6(8)
C20 C19 C18 126.2(9)
C19 C20 C1 127.4(8)
C19 C20 C21 118.2(7)
C1 C20 C21 114.3(8)
C22 C21 C26 116.6(8)
C22 C21 C20 122.8(8)
C26 C21 C20 120.6(8)
C23 C22 C21 121.4(9)
C22 C23 C24 119.8(9)
C23 C24 C25 120.0(9)
C26 C25 C24 119.6(9)
C25 C26 C21 122.5(9)
C32 C27 C28 118.6(8)
C32 C27 C5 121.0(8)
C28 C27 C5 120.3(8)
C27 C28 C29 121.0(9)
C30 C29 C28 119.4(9)
C31 C30 C29 120.3(9)
C30 C31 C32 120.8(9)
C27 C32 C31 119.8(9)
C34 C33 C38 116.6(8)
C34 C33 C10 123.3(8)
C38 C33 C10 120.1(8)
C35 C34 C33 122.2(9)
C34 C35 C36 120.2(9)
C37 C36 C35 121.0(9)
C36 C37 C38 117.7(8)
C33 C38 C37 122.3(8)
C44 C39 C40 119.8(9)
C44 C39 C15 120.7(9)
C40 C39 C15 119.5(9)
C41 C40 C39 118.7(12)
C42 C41 C40 120.4(12)
C43 C42 C41 120.7(11)
C42 C43 C44 121.4(12)
C39 C44 C43 118.9(11)
N5 C45 C46 124.0(8)
C45 C46 C47 119.4(8)
C48 C47 C46 116.3(7)
C48 C47 C52 122.4(7)
C46 C47 C52 121.3(7)
C49 C48 C47 119.9(8)
C48 C49 N5 124.4(8)
C51 C50 N6 123.1(7)
C50 C51 C52 121.2(7)
C53 C52 C51 116.0(7)
C53 C52 C47 122.6(7)
C51 C52 C47 121.4(7)
C54 C53 C52 119.7(8)
N6 C54 C53 124.5(7)
N7 C55 C74 125.4(7)
N7 C55 C56 108.7(7)
C74 C55 C56 125.9(7)
C57 C56 C55 107.7(7)
C56 C57 C58 107.9(7)
N7 C58 C59 123.7(7)
N7 C58 C57 108.9(7)
C59 C58 C57 127.5(7)
C60 C59 C58 125.9(7)
C60 C59 C81 116.4(7)
C58 C59 C81 117.8(7)
C59 C60 N8 123.5(7)
C59 C60 C61 127.4(7)
N8 C60 C61 109.1(7)
C62 C61 C60 108.5(7)
C61 C62 C63 107.2(7)
N8 C63 C64 124.9(7)
N8 C63 C62 109.6(7)
C64 C63 C62 125.3(7)
C65 C64 C63 126.3(7)
C65 C64 C87 117.3(7)
C63 C64 C87 116.4(7)
N9 C65 C64 125.8(7)
N9 C65 C66 108.9(7)
C64 C65 C66 125.0(7)
C67 C66 C65 105.8(7)
C66 C67 C68 108.8(7)
N9 C68 C67 110.2(6)
N9 C68 C69 122.1(7)
C67 C68 C69 127.7(7)
C70 C69 C68 126.8(7)
C70 C69 C93 116.0(7)
C68 C69 C93 117.2(7)
N10 C70 C69 124.0(7)
N10 C70 C71 109.0(7)
C69 C70 C71 126.9(7)
C72 C71 C70 107.8(7)
C71 C72 C73 107.3(7)
C74 C73 N10 124.8(7)
C74 C73 C72 125.8(7)
N10 C73 C72 109.2(7)
C73 C74 C55 126.6(7)
C73 C74 C75 116.4(7)
C55 C74 C75 116.9(7)
C80 C75 C76 118.3(7)
C80 C75 C74 121.3(7)
C76 C75 C74 120.4(7)
C77 C76 C75 120.1(8)
C76 C77 C78 120.5(8)
C79 C78 C77 119.6(8)
C78 C79 C80 120.1(8)
C75 C80 C79 121.4(8)
C86 C81 C82 118.2(8)
C86 C81 C59 118.8(7)
C82 C81 C59 123.1(7)
C83 C82 C81 120.5(8)
C84 C83 C82 120.4(8)
C85 C84 C83 119.8(8)
C84 C85 C86 120.1(8)
C85 C86 C81 121.0(8)
C92 C87 C88 118.3(7)
C92 C87 C64 121.6(7)
C88 C87 C64 120.1(7)
C89 C88 C87 120.4(8)
C90 C89 C88 120.4(8)
C89 C90 C91 120.1(8)
C92 C91 C90 119.4(8)
C87 C92 C91 121.4(8)
C98 C93 C94 118.3(8)
C98 C93 C69 123.2(7)
C94 C93 C69 118.5(7)
C95 C94 C93 121.9(8)
C96 C95 C94 117.9(8)
C95 C96 C97 121.7(9)
C96 C97 C98 118.9(8)
C93 C98 C97 121.3(8)
C101 C99 C120 118.0(18)
C101 C99 C147 120.5(16)
C120 C99 C147 109.3(14)
C126 C100 C111 121.5(17)
C126 C100 C113 119.6(18)
C111 C100 C113 108.0(18)
C99 C101 C105 118.6(17)
C99 C101 C146 117.9(16)
C105 C101 C146 113.1(16)
C143 C102 C119 116.4(12)
C143 C102 C136 117.7(12)
C119 C102 C136 116.4(12)
C117 C103 C105 120.9(14)
C117 C103 C118 116.2(15)
C105 C103 C118 111.7(14)
C109 C104 C138 114.8(16)
C109 C104 C111 111.7(16)
C138 C104 C111 120.8(17)
C107 C105 C103 122.8(13)
C107 C105 C101 121.8(16)
C103 C105 C101 102.8(14)
C137 C106 C157 121.4(14)
C137 C106 C129 117.2(14)
C157 C106 C129 107.0(11)
C105 C107 C108 119.2(14)
C105 C107 C131 117.3(14)
C108 C107 C131 109.3(15)
C120 C108 C107 119.4(15)
C120 C108 C112 121.5(15)
C107 C108 C112 109.5(15)
C104 C109 C115 125.4(14)
C104 C109 C113 106.3(15)
C115 C109 C113 117.3(14)
C125 C110 C142 115.3(17)
C125 C110 C123 116.6(17)
C142 C110 C123 116.7(15)
C156 C111 C100 118.9(17)
C156 C111 C104 121.4(19)
C100 C111 C104 105.7(17)
C154 C112 C108 119.9(14)
C154 C112 C121 119.8(14)
C108 C112 C121 106.2(13)
C119 C113 C100 119.8(15)
C119 C113 C109 119.7(14)
C100 C113 C109 108.1(16)
C141 C114 C115 119.5(12)
C141 C114 C133 116.9(14)
C115 C114 C133 110.5(14)
C109 C115 C114 119.1(13)
C109 C115 C143 121.5(12)
C114 C115 C143 108.8(12)
C124 C116 C144 124.5(17)
C124 C116 C119 113.4(16)
C144 C116 C119 108.5(14)
C103 C117 C130 116.5(13)
C103 C117 C125 124.1(14)
C130 C117 C125 105.9(12)
C123 C118 C146 120.0(15)
C123 C118 C103 120.0(17)
C146 C118 C103 109.4(16)
C113 C119 C102 124.0(11)
C113 C119 C116 121.5(14)
C102 C119 C116 100.8(11)
C108 C120 C99 122.7(18)
C108 C120 C139 119.3(15)
C99 C120 C139 105.8(14)
C150 C121 C131 121.8(15)
C150 C121 C112 119.5(14)
C131 C121 C112 108.4(12)
C127 C122 C130 118.6(12)
C127 C122 C140 119.8(13)
C130 C122 C140 108.9(12)
C118 C123 C155 121.5(15)
C118 C123 C110 125.2(15)
C155 C123 C110 101.1(14)
C116 C124 C126 124.3(17)
C116 C124 C153 111.6(17)
C126 C124 C153 113.3(16)
C110 C125 C140 118.7(16)
C110 C125 C117 117.7(16)
C140 C125 C117 111.5(13)
C100 C126 C124 121.4(18)
C100 C126 C135 119.6(16)
C124 C126 C135 105.3(16)
C122 C127 C150 123.4(13)
C122 C127 C148 119.6(13)
C150 C127 C148 103.3(12)
C132 C128 C144 117.3(14)
C132 C128 C148 112.7(14)
C144 C128 C148 117.7(14)
C136 C129 C152 120.5(12)
C136 C129 C106 121.7(13)
C152 C129 C106 105.7(11)
C131 C130 C117 124.2(13)
C131 C130 C122 117.4(12)
C117 C130 C122 108.0(11)
C130 C131 C121 122.1(14)
C130 C131 C107 118.3(12)
C121 C131 C107 106.5(13)
C152 C132 C128 123.8(15)
C152 C132 C150 121.2(14)
C128 C132 C150 102.0(13)
C137 C133 C114 105.7(16)
C137 C133 C134 122.6(13)
C114 C133 C134 117.8(13)
C147 C134 C139 118.0(15)
C147 C134 C133 119.0(13)
C139 C134 C133 115.1(14)
C142 C135 C145 122.4(18)
C142 C135 C126 121.3(16)
C145 C135 C126 107.8(17)
C129 C136 C144 119.7(12)
C129 C136 C102 122.1(13)
C144 C136 C102 105.0(12)
C106 C137 C133 117.6(16)
C106 C137 C143 119.9(15)
C133 C137 C143 110.1(12)
C104 C138 C141 123.2(16)
C104 C138 C149 114.4(16)
C141 C138 C149 110.3(13)
C157 C139 C134 123.1(15)
C157 C139 C120 117.2(14)
C134 C139 C120 105.0(13)
C125 C140 C145 123.8(14)
C125 C140 C122 105.7(14)
C145 C140 C122 118.5(13)
C114 C141 C158 126.2(13)
C114 C141 C138 117.7(14)
C158 C141 C138 104.6(13)
C135 C142 C110 125.1(16)
C135 C142 C156 119.3(17)
C110 C142 C156 100.0(15)
C102 C143 C115 120.8(12)
C102 C143 C137 121.2(12)
C115 C143 C137 105.0(11)
C128 C144 C136 120.6(13)
C128 C144 C116 119.6(15)
C136 C144 C116 109.3(14)
C135 C145 C153 112.6(15)
C135 C145 C140 114.2(15)
C153 C145 C140 119.6(14)
C118 C146 C151 120.6(16)
C118 C146 C101 103.1(16)
C151 C146 C101 122.6(16)
C134 C147 C158 126.5(15)
C134 C147 C99 101.8(13)
C158 C147 C99 115.3(16)
C153 C148 C127 122.9(14)
C153 C148 C128 119.1(14)
C127 C148 C128 107.2(12)
C155 C149 C151 118.0(17)
C155 C149 C138 127.5(17)
C151 C149 C138 103.8(14)
C121 C150 C127 116.5(14)
C121 C150 C132 117.7(14)
C127 C150 C132 114.8(13)
C158 C151 C146 116.1(18)
C158 C151 C149 112.3(15)
C146 C151 C149 119.9(16)
C132 C152 C154 123.2(13)
C132 C152 C129 117.9(12)
C154 C152 C129 109.4(11)
C148 C153 C145 119.6(15)
C148 C153 C124 127.1(16)
C145 C153 C124 100.7(14)
C112 C154 C152 118.5(14)
C112 C154 C157 118.5(12)
C152 C154 C157 110.2(12)
C156 C155 C149 114.1(16)
C156 C155 C123 111.5(16)
C149 C155 C123 119.8(15)
C111 C156 C155 122(2)
C111 C156 C142 118.9(17)
C155 C156 C142 110.4(16)
C139 C157 C154 123.5(13)
C139 C157 C106 119.4(14)
C154 C157 C106 107.5(12)
C151 C158 C147 127.4(18)
C151 C158 C141 108.9(14)
C147 C158 C141 112.8(15)
C171 C159 C161 122.7(8)
C171 C159 C163 119.4(7)
C161 C159 C163 103.9(6)
C196 C160 C162 121.7(9)
C196 C160 C163 120.0(8)
C162 C160 C163 107.3(6)
C174 C161 C159 118.1(9)
C174 C161 C162 116.7(9)
C159 C161 C162 111.7(6)
C215 C162 C160 116.3(9)
C215 C162 C161 121.1(9)
C160 C162 C161 106.2(6)
C188 C163 C160 117.2(8)
C188 C163 C159 119.9(8)
C160 C163 C159 110.8(6)
C182 C164 C165 119.1(10)
C182 C164 C168 121.6(10)
C165 C164 C168 108.0
C204 C165 C164 122.5(10)
C204 C165 C166 119.2(10)
C164 C165 C166 108.0
C201 C166 C165 122.1(10)
C201 C166 C167 118.2(11)
C165 C166 C167 108.0
C185 C167 C168 117.0(10)
C185 C167 C166 121.5(11)
C168 C167 C166 108.0
C169 C168 C167 121.9(10)
C169 C168 C164 117.2(10)
C167 C168 C164 108.0
C168 C169 C170 118.1(8)
C168 C169 C173 122.6(8)
C170 C169 C173 108.0
C184 C170 C169 123.1(7)
C184 C170 C171 115.8(7)
C169 C170 C171 108.0
C159 C171 C172 117.9(6)
C159 C171 C170 122.3(6)
C172 C171 C170 108.0
C178 C172 C171 119.8(6)
C178 C172 C173 118.6(6)
C171 C172 C173 108.0
C183 C173 C169 119.3(7)
C183 C173 C172 120.9(7)
C169 C173 C172 108.0
C161 C174 C175 123.2(9)
C161 C174 C178 119.4(8)
C175 C174 C178 108.0
C214 C175 C174 118.5(9)
C214 C175 C176 121.8(9)
C174 C175 C176 108.0
C213 C176 C175 117.8(8)
C213 C176 C177 121.5(8)
C175 C176 C177 108.0
C179 C177 C178 121.9(8)
C179 C177 C176 117.7(8)
C178 C177 C176 108.0
C172 C178 C177 119.8(7)
C172 C178 C174 121.8(7)
C177 C178 C174 108.0
C177 C179 C180 122.3(8)
C177 C179 C183 117.7(8)
C180 C179 C183 108.0
C212 C180 C179 118.4(8)
C212 C180 C181 122.0(8)
C179 C180 C181 108.0
C205 C181 C182 120.6(8)
C205 C181 C180 118.7(8)
C182 C181 C180 108.0
C164 C182 C183 120.0(8)
C164 C182 C181 119.4(8)
C183 C182 C181 108.0
C173 C183 C182 119.3(7)
C173 C183 C179 121.0(8)
C182 C183 C179 108.0
C170 C184 C185 115.4(8)
C170 C184 C188 125.0(8)
C185 C184 C188 108.0
C167 C185 C186 116.0(9)
C167 C185 C184 124.2(9)
C186 C185 C184 108.0
C200 C186 C185 126.6(8)
C200 C186 C187 114.5(9)
C185 C186 C187 108.0
C195 C187 C186 124.4(9)
C195 C187 C188 117.4(9)
C186 C187 C188 108.0
C163 C188 C187 123.5(8)
C163 C188 C184 117.5(8)
C187 C188 C184 108.0
C210 C189 C190 122.5(7)
C210 C189 C193 118.1(7)
C190 C189 C193 108.0
C217 C190 C189 118.0(7)
C217 C190 C191 123.6(7)
C189 C190 C191 108.0
C198 C191 C192 121.9(7)
C198 C191 C190 117.8(7)
C192 C191 C190 108.0
C203 C192 C191 118.6(6)
C203 C192 C193 119.4(6)
C191 C192 C193 108.0
C207 C193 C192 118.7(6)
C207 C193 C189 120.9(6)
C192 C193 C189 108.0
C199 C194 C195 122.7(8)
C199 C194 C198 117.4(8)
C195 C194 C198 108.0
C187 C195 C196 121.4(8)
C187 C195 C194 117.1(8)
C196 C195 C194 108.0
C160 C196 C195 120.2(8)
C160 C196 C197 119.9(8)
C195 C196 C197 108.0
C216 C197 C196 119.6(8)
C216 C197 C198 120.4(8)
C196 C197 C198 108.0
C191 C198 C197 120.2(7)
C191 C198 C194 120.1(7)
C197 C198 C194 108.0
C194 C199 C200 116.1(8)
C194 C199 C203 123.2(8)
C200 C199 C203 108.0
C186 C200 C199 124.9(8)
C186 C200 C201 113.2(9)
C199 C200 C201 108.0
C166 C201 C200 124.5(10)
C166 C201 C202 115.7(9)
C200 C201 C202 108.0
C208 C202 C203 116.7(8)
C208 C202 C201 125.1(9)
C203 C202 C201 108.0
C192 C203 C202 122.6(7)
C192 C203 C199 118.7(7)
C202 C203 C199 108.0
C165 C204 C205 117.8(9)
C165 C204 C208 121.3(9)
C205 C204 C208 108.0
C181 C205 C204 120.6(8)
C181 C205 C206 120.3(7)
C204 C205 C206 108.0
C211 C206 C207 120.9(7)
C211 C206 C205 119.7(7)
C207 C206 C205 108.0
C193 C207 C206 119.5(7)
C193 C207 C208 120.5(7)
C206 C207 C208 108.0
C202 C208 C207 121.9(8)
C202 C208 C204 116.5(8)
C207 C208 C204 108.0
C218 C209 C210 121.0(8)
C218 C209 C213 120.2(8)
C210 C209 C213 108.0
C189 C210 C209 117.8(7)
C189 C210 C211 122.2(7)
C209 C210 C211 108.0
C206 C211 C212 121.0(8)
C206 C211 C210 118.3(7)
C212 C211 C210 108.0
C180 C212 C211 118.3(8)
C180 C212 C213 121.1(8)
C211 C212 C213 108.0
C176 C213 C212 119.0(8)
C176 C213 C209 121.2(8)
C212 C213 C209 108.0
C175 C214 C218 119.5(9)
C175 C214 C215 120.4(9)
C218 C214 C215 108.0
C162 C215 C214 119.8(9)
C162 C215 C216 122.8(9)
C214 C215 C216 108.0
C197 C216 C217 120.7(9)
C197 C216 C215 119.5(9)
C217 C216 C215 108.0
C190 C217 C216 117.4(9)
C190 C217 C218 121.2(9)
C216 C217 C218 108.0
C209 C218 C214 119.5(9)
C209 C218 C217 119.4(9)
C214 C218 C217 108.0
C6S C1S C2S 116.7(9)
C6S C1S C7S 121.7(9)
C2S C1S C7S 121.6(9)
C3S C2S C1S 120.8(10)
C4S C3S C2S 119.5(11)
C3S C4S C5S 122.0(11)
C6S C5S C4S 120.1(10)
C5S C6S C1S 120.8(10)
C13S C8S C9S 120.0(11)
C13S C8S C14S 119.7(10)
C9S C8S C14S 120.2(10)
C8S C9S C10S 119.9(10)
C9S C10S C11S 120.3(10)
C12S C11S C10S 118.1(11)
C11S C12S C13S 121.9(11)
C8S C13S C12S 119.7(10)
C20S C15S C16S 120.2(12)
C20S C15S C21S 118.2(11)
C16S C15S C21S 121.6(11)
C17S C16S C15S 121.3(12)
C16S C17S C18S 118.3(12)
C19S C18S C17S 120.8(12)
C18S C19S C20S 120.4(12)
C15S C20S C19S 119.0(12)
C23S C22S C27S 120.0
C23S C22S C28S 119.3(8)
C27S C22S C28S 120.7(8)
C22S C23S C24S 120.0
C25S C24S C23S 120.0
C26S C25S C24S 120.0
C25S C26S C27S 120.0
C26S C27S C22S 120.0

loop_
_geom_bond_atom_site_label_1
_geom_bond_atom_site_label_2
_geom_bond_distance
Zn1 N1 2.035(7)
Zn1 N3 2.048(7)
Zn1 N4 2.065(6)
Zn1 N2 2.084(6)
Zn1 N5 2.140(6)
Zn2 N8 2.029(6)
Zn2 N10 2.037(6)
Zn2 N7 2.067(6)
Zn2 N9 2.082(6)
Zn2 N6 2.137(6)
N1 C4 1.368(10)
N1 C1 1.412(11)
N2 C9 1.367(10)
N2 C6 1.381(10)
N3 C11 1.359(10)
N3 C14 1.398(10)
N4 C19 1.375(11)
N4 C16 1.398(11)
N5 C45 1.315(10)
N5 C49 1.358(11)
N6 C54 1.343(9)
N6 C50 1.362(10)
N7 C58 1.377(9)
N7 C55 1.388(9)
N8 C63 1.377(10)
N8 C60 1.405(10)
N9 C68 1.366(9)
N9 C65 1.371(9)
N10 C70 1.391(9)
N10 C73 1.389(9)
C1 C20 1.406(11)
C1 C2 1.437(12)
C2 C3 1.334(11)
C3 C4 1.409(12)
C4 C5 1.434(11)
C5 C6 1.392(12)
C5 C27 1.505(11)
C6 C7 1.456(11)
C7 C8 1.345(12)
C8 C9 1.441(11)
C9 C10 1.396(12)
C10 C11 1.415(11)
C10 C33 1.510(12)
C11 C12 1.465(12)
C12 C13 1.343(12)
C13 C14 1.442(12)
C14 C15 1.417(12)
C15 C16 1.390(13)
C15 C39 1.501(12)
C16 C17 1.437(12)
C17 C18 1.354(13)
C18 C19 1.425(11)
C19 C20 1.400(12)
C20 C21 1.503(12)
C21 C22 1.396(12)
C21 C26 1.413(12)
C22 C23 1.372(13)
C23 C24 1.385(13)
C24 C25 1.388(13)
C25 C26 1.341(13)
C27 C32 1.373(12)
C27 C28 1.385(12)
C28 C29 1.411(12)
C29 C30 1.369(13)
C30 C31 1.352(13)
C31 C32 1.420(12)
C33 C34 1.373(11)
C33 C38 1.397(12)
C34 C35 1.363(12)
C35 C36 1.379(13)
C36 C37 1.362(12)
C37 C38 1.410(13)
C39 C44 1.388(14)
C39 C40 1.428(13)
C40 C41 1.414(14)
C41 C42 1.383(17)
C42 C43 1.346(16)
C43 C44 1.428(14)
C45 C46 1.387(11)
C46 C47 1.400(11)
C47 C48 1.389(11)
C47 C52 1.475(11)
C48 C49 1.351(11)
C50 C51 1.338(11)
C51 C52 1.411(11)
C52 C53 1.376(11)
C53 C54 1.369(11)
C55 C74 1.393(11)
C55 C56 1.467(10)
C56 C57 1.321(11)
C57 C58 1.467(11)
C58 C59 1.408(10)
C59 C60 1.390(11)
C59 C81 1.497(11)
C60 C61 1.421(10)
C61 C62 1.337(11)
C62 C63 1.445(11)
C63 C64 1.401(11)
C64 C65 1.393(11)
C64 C87 1.492(10)
C65 C66 1.459(11)
C66 C67 1.337(11)
C67 C68 1.399(11)
C68 C69 1.414(10)
C69 C70 1.398(11)
C69 C93 1.515(11)
C70 C71 1.440(10)
C71 C72 1.358(11)
C72 C73 1.442(11)
C73 C74 1.388(11)
C74 C75 1.498(10)
C75 C80 1.364(11)
C75 C76 1.397(11)
C76 C77 1.382(11)
C77 C78 1.383(12)
C78 C79 1.353(12)
C79 C80 1.395(11)
C81 C86 1.387(11)
C81 C82 1.387(11)
C82 C83 1.385(11)
C83 C84 1.377(12)
C84 C85 1.365(12)
C85 C86 1.387(11)
C87 C92 1.382(11)
C87 C88 1.419(11)
C88 C89 1.378(11)
C89 C90 1.371(12)
C90 C91 1.406(11)
C91 C92 1.380(11)
C93 C98 1.360(11)
C93 C94 1.411(11)
C94 C95 1.390(11)
C95 C96 1.378(12)
C96 C97 1.387(12)
C97 C98 1.403(12)
C99 C101 1.393(3)
C99 C120 1.450(3)
C99 C147 1.53(2)
C100 C126 1.37(2)
C100 C111 1.42(2)
C100 C113 1.449(3)
C101 C105 1.451(3)
C101 C146 1.47(2)
C102 C143 1.394(3)
C102 C119 1.404(18)
C102 C136 1.452(3)
C103 C117 1.393(3)
C103 C105 1.40(2)
C103 C118 1.452(3)
C104 C109 1.38(2)
C104 C138 1.394(3)
C104 C111 1.452(3)
C105 C107 1.402(19)
C106 C137 1.393(3)
C106 C157 1.451(3)
C106 C129 1.496(18)
C107 C108 1.402(19)
C107 C131 1.470(18)
C108 C120 1.38(2)
C108 C112 1.423(19)
C109 C115 1.372(18)
C109 C113 1.453(3)
C110 C125 1.394(3)
C110 C142 1.450(3)
C110 C123 1.47(2)
C111 C156 1.394(3)
C112 C154 1.393(3)
C112 C121 1.497(19)
C113 C119 1.374(18)
C114 C141 1.390(17)
C114 C115 1.415(16)
C114 C133 1.444(19)
C115 C143 1.450(3)
C116 C124 1.393(3)
C116 C144 1.47(2)
C116 C119 1.54(2)
C117 C130 1.450(3)
C117 C125 1.48(2)
C118 C123 1.33(2)
C118 C146 1.42(2)
C120 C139 1.46(2)
C121 C150 1.392(3)
C121 C131 1.418(18)
C122 C127 1.394(3)
C122 C130 1.474(17)
C122 C140 1.475(18)
C123 C155 1.451(3)
C124 C126 1.40(2)
C124 C153 1.451(3)
C125 C140 1.42(2)
C126 C135 1.44(2)
C127 C150 1.412(19)
C127 C148 1.450(3)
C128 C132 1.375(19)
C128 C144 1.393(18)
C128 C148 1.459(18)
C129 C136 1.339(17)
C129 C152 1.433(17)
C130 C131 1.366(17)
C132 C152 1.348(16)
C132 C150 1.462(19)
C133 C137 1.43(2)
C133 C134 1.49(2)
C134 C147 1.333(19)
C134 C139 1.412(17)
C135 C142 1.33(2)
C135 C145 1.381(18)
C136 C144 1.414(19)
C137 C143 1.481(19)
C138 C141 1.451(3)
C138 C149 1.452(3)
C139 C157 1.393(3)
C140 C145 1.459(19)
C141 C158 1.444(19)
C142 C156 1.50(2)
C145 C153 1.45(2)
C146 C151 1.43(2)
C147 C158 1.393(3)
C148 C153 1.357(17)
C149 C155 1.42(2)
C149 C151 1.42(2)
C151 C158 1.375(19)
C152 C154 1.404(15)
C154 C157 1.409(17)
C155 C156 1.42(2)
C159 C171 1.396(3)
C159 C161 1.447(3)
C159 C163 1.453(3)
C160 C196 1.395(3)
C160 C162 1.446(3)
C160 C163 1.451(3)
C161 C174 1.390(3)
C161 C162 1.451(3)
C162 C215 1.390(3)
C163 C188 1.399(3)
C164 C182 1.398(3)
C164 C165 1.4200
C164 C168 1.4200
C165 C204 1.393(3)
C165 C166 1.4200
C166 C201 1.394(3)
C166 C167 1.4200
C167 C185 1.397(3)
C167 C168 1.4200
C168 C169 1.388(3)
C169 C170 1.4200
C169 C173 1.4200
C170 C184 1.400(3)
C170 C171 1.4200
C171 C172 1.4200
C172 C178 1.403(3)
C172 C173 1.4200
C173 C183 1.397(3)
C174 C175 1.4200
C174 C178 1.4200
C175 C214 1.398(3)
C175 C176 1.4200
C176 C213 1.398(3)
C176 C177 1.4200
C177 C179 1.397(2)
C177 C178 1.4200
C179 C180 1.4200
C179 C183 1.4200
C180 C212 1.391(2)
C180 C181 1.4200
C181 C205 1.400(3)
C181 C182 1.4200
C182 C183 1.4200
C184 C185 1.4200
C184 C188 1.4200
C185 C186 1.4200
C186 C200 1.399(3)
C186 C187 1.4200
C187 C195 1.391(3)
C187 C188 1.4200
C189 C210 1.400(3)
C189 C190 1.4200
C189 C193 1.4200
C190 C217 1.389(3)
C190 C191 1.4200
C191 C198 1.397(3)
C191 C192 1.4200
C192 C203 1.400(3)
C192 C193 1.4200
C193 C207 1.400(3)
C194 C199 1.396(3)
C194 C195 1.4200
C194 C198 1.4200
C195 C196 1.4200
C196 C197 1.4200
C197 C216 1.398(3)
C197 C198 1.4200
C199 C200 1.4200
C199 C203 1.4200
C200 C201 1.4200
C201 C202 1.4200
C202 C208 1.389(3)
C202 C203 1.4200
C204 C205 1.4200
C204 C208 1.4200
C205 C206 1.4200
C206 C211 1.396(3)
C206 C207 1.4200
C207 C208 1.4200
C209 C218 1.397(3)
C209 C210 1.4200
C209 C213 1.4200
C210 C211 1.4200
C211 C212 1.4200
C212 C213 1.4200
C214 C218 1.4200
C214 C215 1.4200
C215 C216 1.4200
C216 C217 1.4200
C217 C218 1.4200
C1S C6S 1.388(13)
C1S C2S 1.407(13)
C1S C7S 1.503(13)
C2S C3S 1.361(14)
C3S C4S 1.325(14)
C4S C5S 1.349(13)
C5S C6S 1.350(13)
C8S C13S 1.353(13)
C8S C9S 1.386(13)
C8S C14S 1.518(14)
C9S C10S 1.397(15)
C10S C11S 1.393(15)
C11S C12S 1.361(14)
C12S C13S 1.403(15)
C15S C20S 1.363(15)
C15S C16S 1.390(15)
C15S C21S 1.554(16)
C16S C17S 1.368(15)
C17S C18S 1.402(15)
C18S C19S 1.358(15)
C19S C20S 1.407(16)
C22S C23S 1.3900
C22S C27S 1.3900
C22S C28S 1.510(12)
C23S C24S 1.3900
C24S C25S 1.3900
C25S C26S 1.3900
C26S C27S 1.3900

loop_
_geom_torsion_atom_site_label_1
_geom_torsion_atom_site_label_2
_geom_torsion_atom_site_label_3
_geom_torsion_atom_site_label_4
_geom_torsion
N3 Zn1 N1 C4 83.6(11)
N4 Zn1 N1 C4 169.0(7)
N2 Zn1 N1 C4 3.8(7)
N5 Zn1 N1 C4 -93.2(7)
N3 Zn1 N1 C1 -100.6(11)
N4 Zn1 N1 C1 -15.2(6)
N2 Zn1 N1 C1 179.6(7)
N5 Zn1 N1 C1 82.6(6)
N1 Zn1 N2 C9 -179.7(7)
N3 Zn1 N2 C9 17.4(7)
N4 Zn1 N2 C9 97.1(12)
N5 Zn1 N2 C9 -82.8(7)
N1 Zn1 N2 C6 -7.0(7)
N3 Zn1 N2 C6 -169.9(7)
N4 Zn1 N2 C6 -90.3(12)
N5 Zn1 N2 C6 89.8(7)
N1 Zn1 N3 C11 -96.6(11)
N4 Zn1 N3 C11 178.0(7)
N2 Zn1 N3 C11 -16.6(7)
N5 Zn1 N3 C11 80.2(7)
N1 Zn1 N3 C14 88.9(11)
N4 Zn1 N3 C14 3.6(6)
N2 Zn1 N3 C14 168.9(6)
N5 Zn1 N3 C14 -94.3(6)
N1 Zn1 N4 C19 16.7(6)
N3 Zn1 N4 C19 179.4(6)
N2 Zn1 N4 C19 99.9(12)
N5 Zn1 N4 C19 -80.2(6)
N1 Zn1 N4 C16 -170.4(7)
N3 Zn1 N4 C16 -7.7(7)
N2 Zn1 N4 C16 -87.1(13)
N5 Zn1 N4 C16 92.8(7)
N1 Zn1 N5 C45 110.1(7)
N3 Zn1 N5 C45 -68.9(7)
N4 Zn1 N5 C45 -159.8(7)
N2 Zn1 N5 C45 20.2(7)
N1 Zn1 N5 C49 -66.7(7)
N3 Zn1 N5 C49 114.3(7)
N4 Zn1 N5 C49 23.4(7)
N2 Zn1 N5 C49 -156.6(7)
N8 Zn2 N6 C54 179.3(6)
N10 Zn2 N6 C54 -1.3(7)
N7 Zn2 N6 C54 90.6(6)
N9 Zn2 N6 C54 -89.6(6)
N8 Zn2 N6 C50 -2.5(7)
N10 Zn2 N6 C50 177.0(6)
N7 Zn2 N6 C50 -91.2(6)
N9 Zn2 N6 C50 88.6(6)
N8 Zn2 N7 C58 2.5(6)
N10 Zn2 N7 C58 -161.6(6)
N9 Zn2 N7 C58 -79.3(11)
N6 Zn2 N7 C58 100.0(6)
N8 Zn2 N7 C55 175.7(6)
N10 Zn2 N7 C55 11.6(6)
N9 Zn2 N7 C55 93.9(10)
N6 Zn2 N7 C55 -86.8(6)
N10 Zn2 N8 C63 -105.0(10)
N7 Zn2 N8 C63 171.8(6)
N9 Zn2 N8 C63 -23.6(6)
N6 Zn2 N8 C63 73.1(6)
N10 Zn2 N8 C60 92.2(11)
N7 Zn2 N8 C60 9.0(6)
N9 Zn2 N8 C60 173.6(6)
N6 Zn2 N8 C60 -89.8(6)
N8 Zn2 N9 C68 -163.3(7)
N10 Zn2 N9 C68 0.9(6)
N7 Zn2 N9 C68 -81.8(11)
N6 Zn2 N9 C68 98.9(7)
N8 Zn2 N9 C65 14.9(6)
N10 Zn2 N9 C65 179.1(6)
N7 Zn2 N9 C65 96.4(10)
N6 Zn2 N9 C65 -82.9(6)
N8 Zn2 N10 C70 90.7(11)
N7 Zn2 N10 C70 173.6(6)
N9 Zn2 N10 C70 9.0(6)
N6 Zn2 N10 C70 -87.3(6)
N8 Zn2 N10 C73 -104.9(10)
N7 Zn2 N10 C73 -22.0(6)
N9 Zn2 N10 C73 173.4(6)
N6 Zn2 N10 C73 77.1(6)
C4 N1 C1 C20 -176.1(8)
Zn1 N1 C1 C20 7.2(11)
C4 N1 C1 C2 -0.2(9)
Zn1 N1 C1 C2 -176.8(5)
C20 C1 C2 C3 175.8(8)
N1 C1 C2 C3 0.0(9)
C1 C2 C3 C4 0.2(9)
C1 N1 C4 C3 0.3(9)
Zn1 N1 C4 C3 176.8(5)
C1 N1 C4 C5 -177.2(7)
Zn1 N1 C4 C5 -0.6(11)
C2 C3 C4 N1 -0.3(10)
C2 C3 C4 C5 177.1(8)
N1 C4 C5 C6 -1.4(13)
C3 C4 C5 C6 -178.5(8)
N1 C4 C5 C27 180.0(7)
C3 C4 C5 C27 2.9(11)
C9 N2 C6 C5 -178.4(7)
Zn1 N2 C6 C5 7.6(11)
C9 N2 C6 C7 -0.7(9)
Zn1 N2 C6 C7 -174.6(5)
C4 C5 C6 N2 -2.4(13)
C27 C5 C6 N2 176.2(7)
C4 C5 C6 C7 -179.8(8)
C27 C5 C6 C7 -1.2(12)
N2 C6 C7 C8 1.4(9)
C5 C6 C7 C8 179.2(8)
C6 C7 C8 C9 -1.5(9)
C6 N2 C9 C10 175.3(7)
Zn1 N2 C9 C10 -10.8(11)
C6 N2 C9 C8 -0.3(9)
Zn1 N2 C9 C8 173.6(5)
C7 C8 C9 N2 1.2(10)
C7 C8 C9 C10 -174.2(8)
N2 C9 C10 C11 -3.8(13)
C8 C9 C10 C11 171.1(8)
N2 C9 C10 C33 174.2(7)
C8 C9 C10 C33 -10.8(12)
C14 N3 C11 C10 -174.6(8)
Zn1 N3 C11 C10 10.0(12)
C14 N3 C11 C12 0.3(9)
Zn1 N3 C11 C12 -175.1(5)
C9 C10 C11 N3 4.4(14)
C33 C10 C11 N3 -173.7(7)
C9 C10 C11 C12 -169.9(8)
C33 C10 C11 C12 12.0(12)
N3 C11 C12 C13 -0.7(10)
C10 C11 C12 C13 174.4(8)
C11 C12 C13 C14 0.7(10)
C11 N3 C14 C15 -176.3(8)
Zn1 N3 C14 C15 -1.0(11)
C11 N3 C14 C13 0.1(8)
Zn1 N3 C14 C13 175.4(5)
C12 C13 C14 N3 -0.5(9)
C12 C13 C14 C15 175.8(8)
N3 C14 C15 C16 0.6(13)
C13 C14 C15 C16 -175.2(8)
N3 C14 C15 C39 -177.8(7)
C13 C14 C15 C39 6.4(12)
C14 C15 C16 N4 -5.3(14)
C39 C15 C16 N4 173.0(8)
C14 C15 C16 C17 -179.6(8)
C39 C15 C16 C17 -1.2(13)
C19 N4 C16 C15 -176.1(8)
Zn1 N4 C16 C15 9.8(12)
C19 N4 C16 C17 -1.0(9)
Zn1 N4 C16 C17 -175.1(5)
C15 C16 C17 C18 175.9(9)
N4 C16 C17 C18 0.8(10)
C16 C17 C18 C19 -0.3(9)
C16 N4 C19 C20 175.8(8)
Zn1 N4 C19 C20 -10.1(11)
C16 N4 C19 C18 0.8(9)
Zn1 N4 C19 C18 174.9(5)
C17 C18 C19 N4 -0.3(9)
C17 C18 C19 C20 -175.2(8)
N4 C19 C20 C1 -5.3(14)
C18 C19 C20 C1 168.8(8)
N4 C19 C20 C21 174.9(7)
C18 C19 C20 C21 -10.9(13)
N1 C1 C20 C19 6.9(14)
C2 C1 C20 C19 -168.4(8)
N1 C1 C20 C21 -173.3(7)
C2 C1 C20 C21 11.4(12)
C19 C20 C21 C22 67.0(11)
C1 C20 C21 C22 -112.8(10)
C19 C20 C21 C26 -113.4(9)
C1 C20 C21 C26 66.8(11)
C26 C21 C22 C23 -2.2(13)
C20 C21 C22 C23 177.4(8)
C21 C22 C23 C24 2.8(14)
C22 C23 C24 C25 -2.9(14)
C23 C24 C25 C26 2.5(14)
C24 C25 C26 C21 -2.0(14)
C22 C21 C26 C25 1.8(14)
C20 C21 C26 C25 -177.8(8)
C6 C5 C27 C32 -113.7(9)
C4 C5 C27 C32 65.0(11)
C6 C5 C27 C28 66.7(11)
C4 C5 C27 C28 -114.6(9)
C32 C27 C28 C29 2.3(13)
C5 C27 C28 C29 -178.2(8)
C27 C28 C29 C30 -0.3(13)
C28 C29 C30 C31 -0.3(14)
C29 C30 C31 C32 -1.0(14)
C28 C27 C32 C31 -3.5(13)
C5 C27 C32 C31 176.9(8)
C30 C31 C32 C27 3.0(14)
C9 C10 C33 C34 68.9(11)
C11 C10 C33 C34 -112.8(10)
C9 C10 C33 C38 -109.8(9)
C11 C10 C33 C38 68.5(10)
C38 C33 C34 C35 0.2(13)
C10 C33 C34 C35 -178.6(8)
C33 C34 C35 C36 -0.4(14)
C34 C35 C36 C37 -0.2(14)
C35 C36 C37 C38 1.0(14)
C34 C33 C38 C37 0.6(13)
C10 C33 C38 C37 179.4(8)
C36 C37 C38 C33 -1.2(14)
C16 C15 C39 C44 -119.3(10)
C14 C15 C39 C44 59.2(11)
C16 C15 C39 C40 62.1(12)
C14 C15 C39 C40 -119.4(9)
C44 C39 C40 C41 1.3(14)
C15 C39 C40 C41 180.0(9)
C39 C40 C41 C42 -0.9(15)
C40 C41 C42 C43 1.3(17)
C41 C42 C43 C44 -2.1(17)
C40 C39 C44 C43 -2.1(14)
C15 C39 C44 C43 179.3(9)
C42 C43 C44 C39 2.5(16)
C49 N5 C45 C46 0.1(13)
Zn1 N5 C45 C46 -176.9(6)
N5 C45 C46 C47 0.5(13)
C45 C46 C47 C48 -1.2(12)
C45 C46 C47 C52 -178.9(7)
C46 C47 C48 C49 1.2(12)
C52 C47 C48 C49 178.9(8)
C47 C48 C49 N5 -0.6(14)
C45 N5 C49 C48 -0.1(13)
Zn1 N5 C49 C48 176.9(7)
C54 N6 C50 C51 1.8(13)
Zn2 N6 C50 C51 -176.6(7)
N6 C50 C51 C52 -0.9(14)
C50 C51 C52 C53 0.2(12)
C50 C51 C52 C47 -178.5(8)
C48 C47 C52 C53 -14.3(12)
C46 C47 C52 C53 163.3(8)
C48 C47 C52 C51 164.3(8)
C46 C47 C52 C51 -18.1(11)
C51 C52 C53 C54 -0.4(12)
C47 C52 C53 C54 178.3(7)
C50 N6 C54 C53 -2.0(12)
Zn2 N6 C54 C53 176.3(6)
C52 C53 C54 N6 1.4(13)
C58 N7 C55 C74 177.4(8)
Zn2 N7 C55 C74 2.9(11)
C58 N7 C55 C56 -2.0(8)
Zn2 N7 C55 C56 -176.5(5)
N7 C55 C56 C57 3.3(9)
C74 C55 C56 C57 -176.1(8)
C55 C56 C57 C58 -3.1(9)
C55 N7 C58 C59 179.7(7)
Zn2 N7 C58 C59 -6.1(11)
C55 N7 C58 C57 0.1(8)
Zn2 N7 C58 C57 174.2(5)
C56 C57 C58 N7 2.0(9)
C56 C57 C58 C59 -177.6(8)
N7 C58 C59 C60 -1.6(13)
C57 C58 C59 C60 177.9(8)
N7 C58 C59 C81 179.6(7)
C57 C58 C59 C81 -0.9(12)
C58 C59 C60 N8 13.9(13)
C81 C59 C60 N8 -167.3(7)
C58 C59 C60 C61 -166.7(8)
C81 C59 C60 C61 12.1(12)
C63 N8 C60 C59 176.7(7)
Zn2 N8 C60 C59 -17.9(11)
C63 N8 C60 C61 -2.7(8)
Zn2 N8 C60 C61 162.6(5)
C59 C60 C61 C62 -177.7(8)
N8 C60 C61 C62 1.7(9)
C60 C61 C62 C63 -0.1(9)
C60 N8 C63 C64 -172.6(7)
Zn2 N8 C63 C64 21.2(10)
C60 N8 C63 C62 2.7(8)
Zn2 N8 C63 C62 -163.5(5)
C61 C62 C63 N8 -1.7(9)
C61 C62 C63 C64 173.6(8)
N8 C63 C64 C65 -1.2(13)
C62 C63 C64 C65 -175.8(8)
N8 C63 C64 C87 175.7(7)
C62 C63 C64 C87 1.1(11)
C68 N9 C65 C64 176.0(7)
Zn2 N9 C65 C64 -2.5(10)
C68 N9 C65 C66 1.6(8)
Zn2 N9 C65 C66 -177.0(5)
C63 C64 C65 N9 -8.8(13)
C87 C64 C65 N9 174.3(7)
C63 C64 C65 C66 164.7(8)
C87 C64 C65 C66 -12.1(11)
N9 C65 C66 C67 0.3(9)
C64 C65 C66 C67 -174.2(7)
C65 C66 C67 C68 -2.0(9)
C65 N9 C68 C67 -2.9(8)
Zn2 N9 C68 C67 175.6(5)
C65 N9 C68 C69 178.2(7)
Zn2 N9 C68 C69 -3.4(11)
C66 C67 C68 N9 3.2(9)
C66 C67 C68 C69 -177.9(8)
N9 C68 C69 C70 -3.5(12)
C67 C68 C69 C70 177.7(8)
N9 C68 C69 C93 175.8(7)
C67 C68 C69 C93 -2.9(12)
C73 N10 C70 C69 176.1(7)
Zn2 N10 C70 C69 -17.3(10)
C73 N10 C70 C71 -1.4(8)
Zn2 N10 C70 C71 165.1(5)
C68 C69 C70 N10 14.2(12)
C93 C69 C70 N10 -165.1(7)
C68 C69 C70 C71 -168.7(8)
C93 C69 C70 C71 11.9(11)
N10 C70 C71 C72 -1.0(9)
C69 C70 C71 C72 -178.4(8)
C70 C71 C72 C73 2.8(9)
C70 N10 C73 C74 -173.2(7)
Zn2 N10 C73 C74 19.6(10)
C70 N10 C73 C72 3.2(8)
Zn2 N10 C73 C72 -164.0(5)
C71 C72 C73 C74 172.5(8)
C71 C72 C73 N10 -3.8(9)
N10 C73 C74 C55 1.7(13)
C72 C73 C74 C55 -174.0(8)
N10 C73 C74 C75 177.7(7)
C72 C73 C74 C75 2.0(12)
N7 C55 C74 C73 -14.0(13)
C56 C55 C74 C73 165.3(8)
N7 C55 C74 C75 170.0(7)
C56 C55 C74 C75 -10.7(12)
C73 C74 C75 C80 102.1(9)
C55 C74 C75 C80 -81.5(10)
C73 C74 C75 C76 -76.7(10)
C55 C74 C75 C76 99.7(10)
C80 C75 C76 C77 0.2(13)
C74 C75 C76 C77 179.1(8)
C75 C76 C77 C78 -0.1(14)
C76 C77 C78 C79 -0.1(14)
C77 C78 C79 C80 0.2(13)
C76 C75 C80 C79 -0.1(12)
C74 C75 C80 C79 -178.9(7)
C78 C79 C80 C75 -0.1(13)
C60 C59 C81 C86 58.0(10)
C58 C59 C81 C86 -123.1(8)
C60 C59 C81 C82 -122.9(9)
C58 C59 C81 C82 56.0(11)
C86 C81 C82 C83 0.2(12)
C59 C81 C82 C83 -178.9(8)
C81 C82 C83 C84 0.1(13)
C82 C83 C84 C85 -0.7(13)
C83 C84 C85 C86 1.1(13)
C84 C85 C86 C81 -0.9(13)
C82 C81 C86 C85 0.2(12)
C59 C81 C86 C85 179.3(7)
C65 C64 C87 C92 104.9(9)
C63 C64 C87 C92 -72.3(10)
C65 C64 C87 C88 -75.2(10)
C63 C64 C87 C88 107.7(9)
C92 C87 C88 C89 1.5(12)
C64 C87 C88 C89 -178.4(7)
C87 C88 C89 C90 -1.3(12)
C88 C89 C90 C91 1.1(13)
C89 C90 C91 C92 -1.2(12)
C88 C87 C92 C91 -1.7(12)
C64 C87 C92 C91 178.3(8)
C90 C91 C92 C87 1.5(13)
C70 C69 C93 C98 -127.0(8)
C68 C69 C93 C98 53.5(11)
C70 C69 C93 C94 54.7(10)
C68 C69 C93 C94 -124.7(8)
C98 C93 C94 C95 -1.9(13)
C69 C93 C94 C95 176.4(8)
C93 C94 C95 C96 0.8(13)
C94 C95 C96 C97 0.0(14)
C95 C96 C97 C98 0.3(14)
C94 C93 C98 C97 2.2(12)
C69 C93 C98 C97 -176.0(7)
C96 C97 C98 C93 -1.5(13)
C120 C99 C101 C105 -2(2)
C147 C99 C101 C105 -140.6(16)
C120 C99 C101 C146 140.3(14)
C147 C99 C101 C146 2(2)
C117 C103 C105 C107 -2(2)
C118 C103 C105 C107 140.8(13)
C117 C103 C105 C101 -143.8(14)
C118 C103 C105 C101 -1.4(16)
C99 C101 C105 C107 3(2)
C146 C101 C105 C107 -141.2(15)
C99 C101 C105 C103 145.6(16)
C146 C101 C105 C103 1.4(17)
C103 C105 C107 C108 -135.0(14)
C101 C105 C107 C108 0(2)
C103 C105 C107 C131 1(2)
C101 C105 C107 C131 135.8(15)
C105 C107 C108 C120 -4.2(19)
C131 C107 C108 C120 -143.0(13)
C105 C107 C108 C112 142.6(13)
C131 C107 C108 C112 3.8(16)
C138 C104 C109 C115 -3(2)
C111 C104 C109 C115 139.8(14)
C138 C104 C109 C113 -145.1(13)
C111 C104 C109 C113 -2.9(16)
C126 C100 C111 C156 -3(2)
C113 C100 C111 C156 141.0(15)
C126 C100 C111 C104 -143.8(14)
C113 C100 C111 C104 0.2(17)
C109 C104 C111 C156 -137.9(17)
C138 C104 C111 C156 2(2)
C109 C104 C111 C100 1.7(18)
C138 C104 C111 C100 141.5(15)
C120 C108 C112 C154 2(2)
C107 C108 C112 C154 -144.1(13)
C120 C108 C112 C121 141.8(13)
C107 C108 C112 C121 -4.2(15)
C126 C100 C113 C119 1(2)
C111 C100 C113 C119 -143.9(13)
C126 C100 C113 C109 142.9(16)
C111 C100 C113 C109 -1.9(16)
C104 C109 C113 C119 144.9(13)
C115 C109 C113 C119 -1(2)
C104 C109 C113 C100 2.9(15)
C115 C109 C113 C100 -143.3(14)
C104 C109 C115 C114 3(2)
C113 C109 C115 C114 142.1(13)
C104 C109 C115 C143 -137.6(15)
C113 C109 C115 C143 1.5(19)
C141 C114 C115 C109 -3.2(18)
C133 C114 C115 C109 -143.2(12)
C141 C114 C115 C143 141.9(12)
C133 C114 C115 C143 1.9(14)
C105 C103 C117 C130 1(2)
C118 C103 C117 C130 -139.4(14)
C105 C103 C117 C125 136.2(14)
C118 C103 C117 C125 -5(2)
C117 C103 C118 C123 1(2)
C105 C103 C118 C123 -143.6(14)
C117 C103 C118 C146 145.2(14)
C105 C103 C118 C146 0.9(18)
C100 C113 C119 C102 134.8(15)
C109 C113 C119 C102 -3(2)
C100 C113 C119 C116 2.0(19)
C109 C113 C119 C116 -135.7(14)
C143 C102 C119 C113 6.5(19)
C136 C102 C119 C113 -139.1(13)
C143 C102 C119 C116 146.9(11)
C136 C102 C119 C116 1.3(14)
C124 C116 C119 C113 -3.2(18)
C144 C116 C119 C113 139.5(12)
C124 C116 C119 C102 -144.9(13)
C144 C116 C119 C102 -2.2(14)
C107 C108 C120 C99 5(2)
C112 C108 C120 C99 -137.7(17)
C107 C108 C120 C139 142.0(13)
C112 C108 C120 C139 -1(2)
C101 C99 C120 C108 -2(2)
C147 C99 C120 C108 141.0(14)
C101 C99 C120 C139 -143.5(15)
C147 C99 C120 C139 -0.8(15)
C154 C112 C121 C150 -2.6(19)
C108 C112 C121 C150 -142.6(13)
C154 C112 C121 C131 143.0(12)
C108 C112 C121 C131 3.0(14)
C146 C118 C123 C155 -2(2)
C103 C118 C123 C155 138.8(14)
C146 C118 C123 C110 -137.1(15)
C103 C118 C123 C110 4(2)
C125 C110 C123 C118 -4(2)
C142 C110 C123 C118 137.6(16)
C125 C110 C123 C155 -146.4(13)
C142 C110 C123 C155 -4.6(17)
C144 C116 C124 C126 -134.1(17)
C119 C116 C124 C126 2(2)
C144 C116 C124 C153 8(2)
C119 C116 C124 C153 143.4(13)
C142 C110 C125 C140 -3(2)
C123 C110 C125 C140 139.8(14)
C142 C110 C125 C117 -142.0(16)
C123 C110 C125 C117 0(2)
C103 C117 C125 C110 4(2)
C130 C117 C125 C110 142.7(13)
C103 C117 C125 C140 -138.2(14)
C130 C117 C125 C140 0.5(15)
C111 C100 C126 C124 137.5(16)
C113 C100 C126 C124 -2(3)
C111 C100 C126 C135 3(2)
C113 C100 C126 C135 -137.1(16)
C116 C124 C126 C100 1(2)
C153 C124 C126 C100 -140.1(17)
C116 C124 C126 C135 141.1(15)
C153 C124 C126 C135 0.0(16)
C130 C122 C127 C150 3(2)
C140 C122 C127 C150 -134.8(13)
C130 C122 C127 C148 136.3(14)
C140 C122 C127 C148 -1.1(19)
C137 C106 C129 C136 -0.3(18)
C157 C106 C129 C136 -140.6(13)
C137 C106 C129 C152 142.2(12)
C157 C106 C129 C152 1.9(13)
C103 C117 C130 C131 0(2)
C125 C117 C130 C131 -142.5(13)
C103 C117 C130 C122 143.5(13)
C125 C117 C130 C122 1.1(14)
C127 C122 C130 C131 2.5(18)
C140 C122 C130 C131 144.1(11)
C127 C122 C130 C117 -144.0(13)
C140 C122 C130 C117 -2.4(14)
C117 C130 C131 C121 135.1(14)
C122 C130 C131 C121 -5.5(18)
C117 C130 C131 C107 -0.8(19)
C122 C130 C131 C107 -141.4(12)
C150 C121 C131 C130 3.6(19)
C112 C121 C131 C130 -141.1(12)
C150 C121 C131 C107 143.9(13)
C112 C121 C131 C107 -0.8(13)
C105 C107 C131 C130 0.6(18)
C108 C107 C131 C130 140.3(13)
C105 C107 C131 C121 -141.5(12)
C108 C107 C131 C121 -1.8(15)
C144 C128 C132 C152 -3.1(18)
C148 C128 C132 C152 138.3(12)
C144 C128 C132 C150 -144.3(12)
C148 C128 C132 C150 -2.9(13)
C141 C114 C133 C137 -144.0(12)
C115 C114 C133 C137 -2.8(14)
C141 C114 C133 C134 -2.7(17)
C115 C114 C133 C134 138.5(12)
C137 C133 C134 C147 140.8(14)
C114 C133 C134 C147 6.5(18)
C137 C133 C134 C139 -7.7(19)
C114 C133 C134 C139 -142.1(13)
C100 C126 C135 C142 -5(2)
C124 C126 C135 C142 -145.8(14)
C100 C126 C135 C145 143.8(13)
C124 C126 C135 C145 2.9(16)
C152 C129 C136 C144 0.8(17)
C106 C129 C136 C144 137.9(12)
C152 C129 C136 C102 -134.4(14)
C106 C129 C136 C102 3(2)
C143 C102 C136 C129 -4(2)
C119 C102 C136 C129 140.8(14)
C143 C102 C136 C144 -145.1(12)
C119 C102 C136 C144 0.1(15)
C157 C106 C137 C133 -5(2)
C129 C106 C137 C133 -138.9(13)
C157 C106 C137 C143 133.9(15)
C129 C106 C137 C143 -0.4(19)
C114 C133 C137 C106 144.9(13)
C134 C133 C137 C106 6(2)
C114 C133 C137 C143 2.6(15)
C134 C133 C137 C143 -136.4(13)
C109 C104 C138 C141 2(2)
C111 C104 C138 C141 -136.3(15)
C109 C104 C138 C149 141.0(14)
C111 C104 C138 C149 2(2)
C147 C134 C139 C157 -140.3(15)
C133 C134 C139 C157 9(2)
C147 C134 C139 C120 -2.6(16)
C133 C134 C139 C120 146.2(12)
C108 C120 C139 C157 -0.8(18)
C99 C120 C139 C157 142.6(12)
C108 C120 C139 C134 -141.5(13)
C99 C120 C139 C134 1.9(14)
C110 C125 C140 C145 -2(2)
C117 C125 C140 C145 139.7(14)
C110 C125 C140 C122 -143.7(14)
C117 C125 C140 C122 -2.0(15)
C127 C122 C140 C125 143.7(13)
C130 C122 C140 C125 2.6(14)
C127 C122 C140 C145 -0.4(18)
C130 C122 C140 C145 -141.4(12)
C115 C114 C141 C158 -134.5(14)
C133 C114 C141 C158 3.0(19)
C115 C114 C141 C138 3.0(18)
C133 C114 C141 C138 140.6(12)
C104 C138 C141 C114 -3(2)
C149 C138 C141 C114 -142.8(13)
C104 C138 C141 C158 143.1(14)
C149 C138 C141 C158 2.9(15)
C145 C135 C142 C110 -8(3)
C126 C135 C142 C110 136.1(19)
C145 C135 C142 C156 -137.7(15)
C126 C135 C142 C156 6(2)
C125 C110 C142 C135 8(3)
C123 C110 C142 C135 -134.5(17)
C125 C110 C142 C156 144.7(13)
C123 C110 C142 C156 2.5(17)
C119 C102 C143 C115 -6.1(18)
C136 C102 C143 C115 139.1(13)
C119 C102 C143 C137 -141.6(13)
C136 C102 C143 C137 3.6(19)
C109 C115 C143 C102 2.3(19)
C114 C115 C143 C102 -141.9(12)
C109 C115 C143 C137 143.9(13)
C114 C115 C143 C137 -0.3(13)
C106 C137 C143 C102 -1(2)
C133 C137 C143 C102 139.9(13)
C106 C137 C143 C115 -142.8(13)
C133 C137 C143 C115 -1.5(14)
C132 C128 C144 C136 0.0(18)
C148 C128 C144 C136 -139.5(12)
C132 C128 C144 C116 140.9(13)
C148 C128 C144 C116 1.4(18)
C129 C136 C144 C128 1.1(18)
C102 C136 C144 C128 142.9(12)
C129 C136 C144 C116 -143.5(11)
C102 C136 C144 C116 -1.6(14)
C124 C116 C144 C128 -5(2)
C119 C116 C144 C128 -142.5(13)
C124 C116 C144 C136 140.0(16)
C119 C116 C144 C136 2.4(14)
C142 C135 C145 C153 143.4(15)
C126 C135 C145 C153 -4.9(16)
C142 C135 C145 C140 3(2)
C126 C135 C145 C140 -145.6(13)
C125 C140 C145 C135 2.2(19)
C122 C140 C145 C135 139.4(12)
C125 C140 C145 C153 -135.5(14)
C122 C140 C145 C153 1.6(17)
C123 C118 C146 C151 3(2)
C103 C118 C146 C151 -141.2(13)
C123 C118 C146 C101 144.5(14)
C103 C118 C146 C101 0.0(17)
C99 C101 C146 C118 -145.4(15)
C105 C101 C146 C118 -0.9(17)
C99 C101 C146 C151 -5(2)
C105 C101 C146 C151 139.3(14)
C139 C134 C147 C158 136.4(15)
C133 C134 C147 C158 -11(2)
C139 C134 C147 C99 2.0(15)
C133 C134 C147 C99 -145.6(12)
C101 C99 C147 C134 140.9(14)
C120 C99 C147 C134 -0.6(15)
C101 C99 C147 C158 0(2)
C120 C99 C147 C158 -141.1(13)
C122 C127 C148 C153 1(2)
C150 C127 C148 C153 143.0(12)
C122 C127 C148 C128 -142.4(13)
C150 C127 C148 C128 -0.8(12)
C132 C128 C148 C153 -142.9(13)
C144 C128 C148 C153 -1.6(17)
C132 C128 C148 C127 2.4(14)
C144 C128 C148 C127 143.7(12)
C104 C138 C149 C155 -4(2)
C141 C138 C149 C155 139.5(15)
C104 C138 C149 C151 -147.5(13)
C141 C138 C149 C151 -3.5(16)
C131 C121 C150 C127 1.6(18)
C112 C121 C150 C127 142.5(13)
C131 C121 C150 C132 -140.7(13)
C112 C121 C150 C132 0.2(18)
C122 C127 C150 C121 -5(2)
C148 C127 C150 C121 -144.4(12)
C122 C127 C150 C132 138.8(13)
C148 C127 C150 C132 -1.0(14)
C152 C132 C150 C121 2.7(19)
C128 C132 C150 C121 145.3(12)
C152 C132 C150 C127 -140.1(13)
C128 C132 C150 C127 2.4(14)
C118 C146 C151 C158 139.3(15)
C101 C146 C151 C158 6(2)
C118 C146 C151 C149 -1(2)
C101 C146 C151 C149 -134.4(16)
C155 C149 C151 C158 -144.4(12)
C138 C149 C151 C158 2.8(16)
C155 C149 C151 C146 -3(2)
C138 C149 C151 C146 144.3(13)
C128 C132 C152 C154 -137.7(13)
C150 C132 C152 C154 -3.4(19)
C128 C132 C152 C129 4.9(17)
C150 C132 C152 C129 139.2(13)
C136 C129 C152 C132 -3.7(16)
C106 C129 C152 C132 -146.7(10)
C136 C129 C152 C154 143.7(11)
C106 C129 C152 C154 0.7(13)
C127 C148 C153 C145 0.0(19)
C128 C148 C153 C145 139.7(13)
C127 C148 C153 C124 -134.3(17)
C128 C148 C153 C124 5(2)
C135 C145 C153 C148 -139.8(13)
C140 C145 C153 C148 -1.5(18)
C135 C145 C153 C124 4.6(15)
C140 C145 C153 C124 143.0(12)
C116 C124 C153 C148 -8(2)
C126 C124 C153 C148 138.0(15)
C116 C124 C153 C145 -148.8(13)
C126 C124 C153 C145 -2.7(15)
C108 C112 C154 C152 136.6(13)
C121 C112 C154 C152 2.1(18)
C108 C112 C154 C157 -1.4(18)
C121 C112 C154 C157 -136.0(13)
C132 C152 C154 C112 0.9(18)
C129 C152 C154 C112 -144.4(11)
C132 C152 C154 C157 142.2(12)
C129 C152 C154 C157 -3.1(14)
C151 C149 C155 C156 140.4(15)
C138 C149 C155 C156 2(2)
C151 C149 C155 C123 4.3(19)
C138 C149 C155 C123 -134.3(17)
C118 C123 C155 C156 -139.1(15)
C110 C123 C155 C156 5.0(16)
C118 C123 C155 C149 -2(2)
C110 C123 C155 C149 142.1(13)
C100 C111 C156 C155 -139.3(16)
C104 C111 C156 C155 -5(2)
C100 C111 C156 C142 5(2)
C104 C111 C156 C142 139.0(16)
C149 C155 C156 C111 3(2)
C123 C155 C156 C111 142.6(16)
C149 C155 C156 C142 -143.7(13)
C123 C155 C156 C142 -3.9(17)
C135 C142 C156 C111 -6(2)
C110 C142 C156 C111 -146.6(14)
C135 C142 C156 C155 141.1(14)
C110 C142 C156 C155 0.9(16)
C134 C139 C157 C154 134.3(15)
C120 C139 C157 C154 1.3(18)
C134 C139 C157 C106 -8(2)
C120 C139 C157 C106 -140.7(13)
C112 C154 C157 C139 -0.2(18)
C152 C154 C157 C139 -141.4(12)
C112 C154 C157 C106 145.5(11)
C152 C154 C157 C106 4.3(14)
C137 C106 C157 C139 5(2)
C129 C106 C157 C139 143.7(12)
C137 C106 C157 C154 -142.0(14)
C129 C106 C157 C154 -3.7(13)
C146 C151 C158 C147 -3(2)
C149 C151 C158 C147 139.8(16)
C146 C151 C158 C141 -144.2(13)
C149 C151 C158 C141 -1.1(16)
C134 C147 C158 C151 -129.0(19)
C99 C147 C158 C151 0(2)
C134 C147 C158 C141 11(2)
C99 C147 C158 C141 140.0(13)
C114 C141 C158 C151 140.7(13)
C138 C141 C158 C151 -1.1(14)
C114 C141 C158 C147 -6.4(19)
C138 C141 C158 C147 -148.2(12)
C171 C159 C161 C174 0.6(15)
C163 C159 C161 C174 -139.0(9)
C171 C159 C161 C162 140.1(9)
C163 C159 C161 C162 0.5(11)
C196 C160 C162 C215 -4.1(15)
C163 C160 C162 C215 139.9(9)
C196 C160 C162 C161 -142.1(9)
C163 C160 C162 C161 1.9(11)
C174 C161 C162 C215 3.0(16)
C159 C161 C162 C215 -137.1(9)
C174 C161 C162 C160 138.6(9)
C159 C161 C162 C160 -1.5(12)
C196 C160 C163 C188 0.5(14)
C162 C160 C163 C188 -144.2(8)
C196 C160 C163 C159 143.1(9)
C162 C160 C163 C159 -1.6(11)
C171 C159 C163 C188 0.9(13)
C161 C159 C163 C188 142.1(9)
C171 C159 C163 C160 -140.6(8)
C161 C159 C163 C160 0.7(10)
C182 C164 C165 C204 0.3(12)
C168 C164 C165 C204 144.5(10)
C182 C164 C165 C166 -144.1(8)
C168 C164 C165 C166 0.0
C204 C165 C166 C201 -3.6(12)
C164 C165 C166 C201 142.2(10)
C204 C165 C166 C167 -145.8(9)
C164 C165 C166 C167 0.0
C201 C166 C167 C185 -4.5(11)
C165 C166 C167 C185 139.4(9)
C201 C166 C167 C168 -143.9(8)
C165 C166 C167 C168 0.0
C185 C167 C168 C169 -1.3(11)
C166 C167 C168 C169 140.1(9)
C185 C167 C168 C164 -141.5(9)
C166 C167 C168 C164 0.0
C182 C164 C168 C169 0.8(11)
C165 C164 C168 C169 -142.3(9)
C182 C164 C168 C167 143.0(9)
C165 C164 C168 C167 0.0
C167 C168 C169 C170 3.0(10)
C164 C168 C169 C170 139.7(7)
C167 C168 C169 C173 -136.3(8)
C164 C168 C169 C173 0.4(11)
C168 C169 C170 C184 -5.5(9)
C173 C169 C170 C184 139.3(7)
C168 C169 C170 C171 -144.7(8)
C173 C169 C170 C171 0.0
C161 C159 C171 C172 3.2(12)
C163 C159 C171 C172 136.9(8)
C161 C159 C171 C170 -135.3(9)
C163 C159 C171 C170 -1.5(11)
C184 C170 C171 C159 -0.6(8)
C169 C170 C171 C159 142.0(7)
C184 C170 C171 C172 -142.6(7)
C169 C170 C171 C172 0.0
C159 C171 C172 C178 -3.9(8)
C170 C171 C172 C178 140.0(7)
C159 C171 C172 C173 -143.9(7)
C170 C171 C172 C173 0.0
C168 C169 C173 C183 -0.5(9)
C170 C169 C173 C183 -143.3(7)
C168 C169 C173 C172 142.8(8)
C170 C169 C173 C172 0.0
C178 C172 C173 C183 2.0(8)
C171 C172 C173 C183 142.6(7)
C178 C172 C173 C169 -140.5(7)
C171 C172 C173 C169 0.0
C159 C161 C174 C175 138.9(8)
C162 C161 C174 C175 1.3(14)
C159 C161 C174 C178 -3.6(14)
C162 C161 C174 C178 -141.2(9)
C161 C174 C175 C214 -2.3(10)
C178 C174 C175 C214 143.8(8)
C161 C174 C175 C176 -146.1(9)
C178 C174 C175 C176 0.0
C214 C175 C176 C213 0.0(9)
C174 C175 C176 C213 142.4(7)
C214 C175 C176 C177 -142.3(8)
C174 C175 C176 C177 0.0
C213 C176 C177 C179 2.3(9)
C175 C176 C177 C179 143.0(7)
C213 C176 C177 C178 -140.7(8)
C175 C176 C177 C178 0.0
C171 C172 C178 C177 -139.8(6)
C173 C172 C178 C177 -3.9(8)
C171 C172 C178 C174 1.0(8)
C173 C172 C178 C174 136.8(6)
C179 C177 C178 C172 4.5(10)
C176 C177 C178 C172 145.6(7)
C179 C177 C178 C174 -141.1(8)
C176 C177 C178 C174 0.0
C161 C174 C178 C172 2.9(10)
C175 C174 C178 C172 -144.7(7)
C161 C174 C178 C177 147.6(10)
C175 C174 C178 C177 0.0
C178 C177 C179 C180 135.2(7)
C176 C177 C179 C180 -2.4(9)
C178 C177 C179 C183 -2.9(10)
C176 C177 C179 C183 -140.5(6)
C177 C179 C180 C212 2.4(9)
C183 C179 C180 C212 144.0(8)
C177 C179 C180 C181 -141.6(8)
C183 C179 C180 C181 0.0
C212 C180 C181 C205 -0.3(9)
C179 C180 C181 C205 142.1(7)
C212 C180 C181 C182 -142.4(8)
C179 C180 C181 C182 0.0
C165 C164 C182 C183 137.3(8)
C168 C164 C182 C183 -1.9(10)
C165 C164 C182 C181 0.0(10)
C168 C164 C182 C181 -139.2(8)
C205 C181 C182 C164 0.6(10)
C180 C181 C182 C164 141.9(8)
C205 C181 C182 C183 -141.3(8)
C180 C181 C182 C183 0.0
C169 C173 C183 C182 -0.6(8)
C172 C173 C183 C182 -139.1(6)
C169 C173 C183 C179 137.9(6)
C172 C173 C183 C179 -0.6(9)
C164 C182 C183 C173 1.8(9)
C181 C182 C183 C173 143.4(8)
C164 C182 C183 C179 -141.6(8)
C181 C182 C183 C179 0.0
C177 C179 C183 C173 1.0(9)
C180 C179 C183 C173 -142.6(7)
C177 C179 C183 C182 143.6(8)
C180 C179 C183 C182 0.0
C169 C170 C184 C185 5.9(9)
C171 C170 C184 C185 142.3(6)
C169 C170 C184 C188 -132.7(7)
C171 C170 C184 C188 3.8(9)
C168 C167 C185 C186 140.3(7)
C166 C167 C185 C186 4.3(10)
C168 C167 C185 C184 2.0(11)
C166 C167 C185 C184 -134.0(9)
C170 C184 C185 C167 -4.2(10)
C188 C184 C185 C167 141.1(9)
C170 C184 C185 C186 -145.2(7)
C188 C184 C185 C186 0.0
C167 C185 C186 C200 -2.9(10)
C184 C185 C186 C200 141.7(8)
C167 C185 C186 C187 -144.7(8)
C184 C185 C186 C187 0.0
C200 C186 C187 C195 -2.8(10)
C185 C186 C187 C195 144.0(9)
C200 C186 C187 C188 -146.8(7)
C185 C186 C187 C188 0.0
C160 C163 C188 C187 1.3(12)
C159 C163 C188 C187 -137.8(8)
C160 C163 C188 C184 141.0(8)
C159 C163 C188 C184 1.9(12)
C195 C187 C188 C163 -4.0(10)
C186 C187 C188 C163 142.9(8)
C195 C187 C188 C184 -146.9(8)
C186 C187 C188 C184 0.0
C170 C184 C188 C163 -4.4(10)
C185 C184 C188 C163 -145.5(8)
C170 C184 C188 C187 141.0(8)
C185 C184 C188 C187 0.0
C210 C189 C190 C217 3.6(8)
C193 C189 C190 C217 146.2(7)
C210 C189 C190 C191 -142.6(7)
C193 C189 C190 C191 0.0
C217 C190 C191 C198 -0.8(9)
C189 C190 C191 C198 143.0(7)
C217 C190 C191 C192 -143.8(8)
C189 C190 C191 C192 0.0
C198 C191 C192 C203 -1.3(8)
C190 C191 C192 C203 139.9(7)
C198 C191 C192 C193 -141.2(7)
C190 C191 C192 C193 0.0
C203 C192 C193 C207 2.9(8)
C191 C192 C193 C207 142.4(7)
C203 C192 C193 C189 -139.5(7)
C191 C192 C193 C189 0.0
C210 C189 C193 C207 3.1(8)
C190 C189 C193 C207 -141.4(6)
C210 C189 C193 C192 144.5(7)
C190 C189 C193 C192 0.0
C186 C187 C195 C196 -136.1(7)
C188 C187 C195 C196 4.9(9)
C186 C187 C195 C194 -0.1(10)
C188 C187 C195 C194 140.9(6)
C199 C194 C195 C187 0.2(9)
C198 C194 C195 C187 -141.4(8)
C199 C194 C195 C196 141.6(8)
C198 C194 C195 C196 0.0
C162 C160 C196 C195 140.0(9)
C163 C160 C196 C195 0.4(12)
C162 C160 C196 C197 1.7(13)
C163 C160 C196 C197 -137.9(9)
C187 C195 C196 C160 -3.3(10)
C194 C195 C196 C160 -142.7(8)
C187 C195 C196 C197 139.4(9)
C194 C195 C196 C197 0.0
C160 C196 C197 C216 0.1(10)
C195 C196 C197 C216 -142.8(8)
C160 C196 C197 C198 142.9(8)
C195 C196 C197 C198 0.0
C192 C191 C198 C197 138.2(6)
C190 C191 C198 C197 0.6(8)
C192 C191 C198 C194 -0.4(9)
C190 C191 C198 C194 -138.0(6)
C216 C197 C198 C191 -0.6(9)
C196 C197 C198 C191 -143.0(8)
C216 C197 C198 C194 142.4(8)
C196 C197 C198 C194 0.0
C199 C194 C198 C191 -0.9(9)
C195 C194 C198 C191 143.0(7)
C199 C194 C198 C197 -143.9(8)
C195 C194 C198 C197 0.0
C195 C194 C199 C200 2.7(9)
C198 C194 C199 C200 141.0(6)
C195 C194 C199 C203 -134.3(7)
C198 C194 C199 C203 4.0(10)
C185 C186 C200 C199 -133.5(8)
C187 C186 C200 C199 6.1(9)
C185 C186 C200 C201 1.6(9)
C187 C186 C200 C201 141.2(6)
C194 C199 C200 C186 -6.1(9)
C203 C199 C200 C186 137.0(9)
C194 C199 C200 C201 -143.1(7)
C203 C199 C200 C201 0.0
C165 C166 C201 C200 -135.4(8)
C167 C166 C201 C200 3.2(11)
C165 C166 C201 C202 2.8(11)
C167 C166 C201 C202 141.4(7)
C186 C200 C201 C166 -1.7(9)
C199 C200 C201 C166 140.9(8)
C186 C200 C201 C202 -142.5(7)
C199 C200 C201 C202 0.0
C166 C201 C202 C208 -1.1(10)
C200 C201 C202 C208 143.6(8)
C166 C201 C202 C203 -144.7(9)
C200 C201 C202 C203 0.0
C191 C192 C203 C202 -136.2(6)
C193 C192 C203 C202 -0.9(9)
C191 C192 C203 C199 4.1(8)
C193 C192 C203 C199 139.5(6)
C208 C202 C203 C192 -3.2(10)
C201 C202 C203 C192 143.9(7)
C208 C202 C203 C199 -147.1(8)
C201 C202 C203 C199 0.0
C194 C199 C203 C192 -5.7(10)
C200 C199 C203 C192 -145.6(7)
C194 C199 C203 C202 139.9(9)
C200 C199 C203 C202 0.0
C164 C165 C204 C205 -1.2(11)
C166 C165 C204 C205 139.6(7)
C164 C165 C204 C208 -138.1(8)
C166 C165 C204 C208 2.6(10)
C182 C181 C205 C204 -1.5(9)
C180 C181 C205 C204 -138.8(6)
C182 C181 C205 C206 138.1(7)
C180 C181 C205 C206 0.8(9)
C165 C204 C205 C181 1.7(9)
C208 C204 C205 C181 143.9(7)
C165 C204 C205 C206 -142.2(8)
C208 C204 C205 C206 0.0
C181 C205 C206 C211 -0.2(9)
C204 C205 C206 C211 143.9(8)
C181 C205 C206 C207 -144.1(8)
C204 C205 C206 C207 0.0
C192 C193 C207 C206 -139.1(6)
C189 C193 C207 C206 -1.6(8)
C192 C193 C207 C208 -0.9(8)
C189 C193 C207 C208 136.6(6)
C211 C206 C207 C193 -0.6(9)
C205 C206 C207 C193 142.8(7)
C211 C206 C207 C208 -143.3(8)
C205 C206 C207 C208 0.0
C203 C202 C208 C207 5.2(10)
C201 C202 C208 C207 -135.6(7)
C203 C202 C208 C204 141.1(6)
C201 C202 C208 C204 0.2(9)
C193 C207 C208 C202 -3.3(9)
C206 C207 C208 C202 139.1(9)
C193 C207 C208 C204 -142.3(7)
C206 C207 C208 C204 0.0
C165 C204 C208 C202 -1.0(9)
C205 C204 C208 C202 -141.5(8)
C165 C204 C208 C207 140.6(9)
C205 C204 C208 C207 0.0
C190 C189 C210 C209 -1.6(8)
C193 C189 C210 C209 -140.7(6)
C190 C189 C210 C211 136.6(6)
C193 C189 C210 C211 -2.5(8)
C218 C209 C210 C189 -0.6(9)
C213 C209 C210 C189 143.6(7)
C218 C209 C210 C211 -144.3(8)
C213 C209 C210 C211 0.0
C207 C206 C211 C212 138.2(6)
C205 C206 C211 C212 -1.0(9)
C207 C206 C211 C210 1.1(9)
C205 C206 C211 C210 -138.0(6)
C189 C210 C211 C206 0.4(9)
C209 C210 C211 C206 142.1(7)
C189 C210 C211 C212 -141.7(7)
C209 C210 C211 C212 0.0
C179 C180 C212 C211 -139.6(6)
C181 C180 C212 C211 -0.8(9)
C179 C180 C212 C213 -2.3(9)
C181 C180 C212 C213 136.5(7)
C206 C211 C212 C180 1.5(9)
C210 C211 C212 C180 142.4(8)
C206 C211 C212 C213 -140.9(7)
C210 C211 C212 C213 0.0
C175 C176 C213 C212 -139.3(6)
C177 C176 C213 C212 -2.2(9)
C175 C176 C213 C209 -0.9(9)
C177 C176 C213 C209 136.2(7)
C180 C212 C213 C176 2.2(9)
C211 C212 C213 C176 143.3(7)
C180 C212 C213 C209 -141.1(8)
C211 C212 C213 C209 0.0
C218 C209 C213 C176 2.2(9)
C210 C209 C213 C176 -142.4(7)
C218 C209 C213 C212 144.6(8)
C210 C209 C213 C212 0.0
C174 C175 C214 C218 -139.1(7)
C176 C175 C214 C218 -0.5(10)
C174 C175 C214 C215 -1.0(10)
C176 C175 C214 C215 137.6(8)
C160 C162 C215 C214 -137.7(9)
C161 C162 C215 C214 -6.3(14)
C160 C162 C215 C216 4.9(13)
C161 C162 C215 C216 136.3(10)
C175 C214 C215 C162 5.2(11)
C218 C214 C215 C162 147.6(9)
C175 C214 C215 C216 -142.3(9)
C218 C214 C215 C216 0.0
C196 C197 C216 C217 139.0(7)
C198 C197 C216 C217 0.8(10)
C196 C197 C216 C215 0.6(10)
C198 C197 C216 C215 -137.5(7)
C162 C215 C216 C197 -3.3(11)
C214 C215 C216 C197 143.1(8)
C162 C215 C216 C217 -146.4(9)
C214 C215 C216 C217 0.0
C189 C190 C217 C216 -139.5(6)
C191 C190 C217 C216 1.0(9)
C189 C190 C217 C218 -3.3(9)
C191 C190 C217 C218 137.2(7)
C197 C216 C217 C190 -1.0(9)
C215 C216 C217 C190 141.5(8)
C197 C216 C217 C218 -142.5(8)
C215 C216 C217 C218 0.0
C210 C209 C218 C214 137.4(7)
C213 C209 C218 C214 -2.6(10)
C210 C209 C218 C217 0.8(9)
C213 C209 C218 C217 -139.2(7)
C175 C214 C218 C209 1.8(10)
C215 C214 C218 C209 -141.0(8)
C175 C214 C218 C217 142.7(8)
C215 C214 C218 C217 0.0
C190 C217 C218 C209 1.2(10)
C216 C217 C218 C209 141.0(8)
C190 C217 C218 C214 -139.8(9)
C216 C217 C218 C214 0.0
C6S C1S C2S C3S 3.4(13)
C7S C1S C2S C3S -178.8(9)
C1S C2S C3S C4S -3.6(14)
C2S C3S C4S C5S 2.8(15)
C3S C4S C5S C6S -1.9(14)
C4S C5S C6S C1S 1.8(14)
C2S C1S C6S C5S -2.5(13)
C7S C1S C6S C5S 179.7(9)
C13S C8S C9S C10S -0.5(14)
C14S C8S C9S C10S 176.5(9)
C8S C9S C10S C11S -0.6(14)
C9S C10S C11S C12S 1.7(14)
C10S C11S C12S C13S -1.6(14)
C9S C8S C13S C12S 0.6(14)
C14S C8S C13S C12S -176.5(9)
C11S C12S C13S C8S 0.5(15)
C20S C15S C16S C17S -3.0(19)
C21S C15S C16S C17S 179.3(12)
C15S C16S C17S C18S 2.0(19)
C16S C17S C18S C19S -0.7(19)
C17S C18S C19S C20S 0.5(18)
C16S C15S C20S C19S 2.7(17)
C21S C15S C20S C19S -179.5(11)
C18S C19S C20S C15S -1.5(17)
C27S C22S C23S C24S 0.0
C28S C22S C23S C24S -179.6(9)
C22S C23S C24S C25S 0.0
C23S C24S C25S C26S 0.0
C24S C25S C26S C27S 0.0
C25S C26S C27S C22S 0.0
C23S C22S C27S C26S 0.0
C28S C22S C27S C26S 179.6(9)
